data_4501131
loop_
_publ_author_name
'Ye, Qiong'
'Akutagawa, Tomoyuki'
'Hoshino, Norihisa'
'Kikuchi, Takemitsu'
'Noro, Shin-ichiro'
'Xiong, Ren-Gen'
'Nakamura, Takayoshi'

_publ_section_title
;
 Polymorphs and Structural Phase Transition of [Ni(dmit)2]&#x2212;Crystals
 Induced by Flexible
 (trans-Cyclohexane-1,4-diammonium)(Benzo[18]crown-6)2Supramolecule
;
_journal_issue 9
_journal_name_full 'Crystal Growth &amp; Design'
_journal_page_first 4175
_journal_paper_doi 10.1021/cg2007556
_journal_volume 11
_journal_year 2011
_chemical_formula_sum 'C50 H64 N2 Ni2 O12 S20'
_chemical_formula_weight 1643.66
_space_group_IT_number 2
_symmetry_cell_setting triclinic
_symmetry_Int_Tables_number 2
_symmetry_space_group_name_Hall '-P 1'
_symmetry_space_group_name_H-M 'P -1'
_atom_sites_solution_hydrogens geom
_atom_sites_solution_primary direct
_atom_sites_solution_secondary difmap
_cell_angle_alpha 95.3729(17)
_cell_angle_beta 91.0352(19)
_cell_angle_gamma 108.9299(19)
_cell_formula_units_Z 2
_cell_length_a 11.5343(8)
_cell_length_b 13.4589(8)
_cell_length_c 23.1051(11)
_cell_measurement_reflns_used 22056
_cell_measurement_temperature 100
_cell_measurement_theta_max 27.40
_cell_measurement_theta_min 3.10
_cell_volume 3373.4(3)
_computing_cell_refinement 'RAPID AUTO'
_computing_data_collection 'RAPID AUTO (Rigaku, ????)'
_computing_data_reduction 'RAPID AUTO'
_computing_molecular_graphics 'CrystalStructure 4.0'
_computing_publication_material 'CrystalStructure 4.0 (Rigaku, 2010)'
_computing_structure_refinement 'SHELXL97 (Sheldrick, 2008)'
_computing_structure_solution 'SHELXS97 (Sheldrick, 2008)'
_diffrn_ambient_temperature 100
_diffrn_detector_area_resol_mean 10.000
_diffrn_measured_fraction_theta_full 0.982
_diffrn_measured_fraction_theta_max 0.982
_diffrn_measurement_device_type 'Rigaku R-AXIS RAPID'
_diffrn_measurement_method \w
_diffrn_radiation_type 'Mo K\a'
_diffrn_radiation_wavelength 0.71075
_diffrn_reflns_av_R_equivalents 0.0386
_diffrn_reflns_limit_h_max 14
_diffrn_reflns_limit_h_min -14
_diffrn_reflns_limit_k_max 17
_diffrn_reflns_limit_k_min -17
_diffrn_reflns_limit_l_max 29
_diffrn_reflns_limit_l_min -29
_diffrn_reflns_number 32756
_diffrn_reflns_theta_full 27.44
_diffrn_reflns_theta_max 27.44
_diffrn_standards_number 0
_exptl_absorpt_coefficient_mu 1.234
_exptl_absorpt_correction_T_max 0.884
_exptl_absorpt_correction_T_min 0.757
_exptl_absorpt_correction_type multi-scan
_exptl_absorpt_process_details 'ABSCOR (Rigaku, 1995)'
_exptl_crystal_colour black
_exptl_crystal_density_diffrn 1.618
_exptl_crystal_density_method 'not measured'
_exptl_crystal_description plate
_exptl_crystal_F_000 1700.00
_exptl_crystal_size_max 0.300
_exptl_crystal_size_mid 0.200
_exptl_crystal_size_min 0.100
_refine_diff_density_max 0.700
_refine_diff_density_min -0.570
_refine_ls_extinction_method none
_refine_ls_goodness_of_fit_ref 1.029
_refine_ls_hydrogen_treatment noref
_refine_ls_number_parameters 775
_refine_ls_number_reflns 15110
_refine_ls_number_restraints 0
_refine_ls_R_factor_gt 0.0398
_refine_ls_shift/su_max 0.002
_refine_ls_structure_factor_coef Fsqd
_refine_ls_weighting_details 'w = 1/[\s^2^(Fo^2^)+(0.0383P)^2^+1.3454P] where P=(Fo^2^+2Fc^2^)/3'
_refine_ls_weighting_scheme calc
_refine_ls_wR_factor_ref 0.0967
_reflns_number_gt 10439
_reflns_number_total 15110
_reflns_threshold_expression F^2^>2.0\s(F^2^)
_cod_data_source_file cg2007556_si_002.cif
_cod_data_source_block '_tran-2benzo-lt'
_cod_original_cell_volume 3373.4(4)
_cod_database_code 4501131

loop_
_symmetry_equiv_pos_site_id
_symmetry_equiv_pos_as_xyz
1 +X,+Y,+Z
2 -X,-Y,-Z

loop_
_atom_site_label
_atom_site_type_symbol
_atom_site_fract_x
_atom_site_fract_y
_atom_site_fract_z
_atom_site_U_iso_or_equiv
_atom_site_adp_type
_atom_site_occupancy
_atom_site_symmetry_multiplicity
_atom_site_calc_flag
Ni(1) Ni 0.37178(3) 0.18596(3) 0.778660(15) 0.01480(8) Uani 1.0 2 d
S(1) S 0.40006(7) 0.28882(5) 0.71024(3) 0.01874(15) Uani 1.0 2 d
S(2) S 0.29191(7) 0.25297(6) 0.58638(3) 0.02117(16) Uani 1.0 2 d
S(3) S 0.13254(7) 0.12439(7) 0.48569(3) 0.02508(17) Uani 1.0 2 d
S(4) S 0.14614(7) 0.03602(6) 0.59896(3) 0.02036(16) Uani 1.0 2 d
S(5) S 0.23767(7) 0.05590(5) 0.72548(3) 0.01746(15) Uani 1.0 2 d
S(6) S 0.35983(7) 0.07941(6) 0.84490(3) 0.01908(15) Uani 1.0 2 d
S(7) S 0.49709(7) 0.11232(6) 0.96228(3) 0.02264(16) Uani 1.0 2 d
S(8) S 0.68286(8) 0.23901(7) 1.05537(3) 0.03044(19) Uani 1.0 2 d
S(9) S 0.62781(7) 0.33220(6) 0.95037(3) 0.02008(15) Uani 1.0 2 d
S(10) S 0.49953(7) 0.31947(5) 0.83170(3) 0.01771(15) Uani 1.0 2 d
C(1) C 0.3060(3) 0.2091(3) 0.65415(11) 0.0177(6) Uani 1.0 2 d
C(2) C 0.1871(3) 0.1361(3) 0.55322(12) 0.0192(6) Uani 1.0 2 d
C(3) C 0.2361(3) 0.1077(3) 0.66022(11) 0.0174(6) Uani 1.0 2 d
C(4) C 0.4631(3) 0.1596(3) 0.89825(12) 0.0180(6) Uani 1.0 2 d
C(5) C 0.6057(3) 0.2284(3) 0.99266(12) 0.0220(7) Uani 1.0 2 d
C(6) C 0.5244(3) 0.2628(3) 0.89318(12) 0.0178(6) Uani 1.0 2 d
Ni(2) Ni 0.11032(3) 0.33118(3) 0.735509(15) 0.01516(9) Uani 1.0 2 d
S(11) S 0.12788(7) 0.43217(6) 0.66601(3) 0.01988(15) Uani 1.0 2 d
S(12) S 0.01047(7) 0.38635(6) 0.54320(3) 0.02471(17) Uani 1.0 2 d
S(13) S -0.16055(9) 0.25027(8) 0.44758(3) 0.0353(2) Uani 1.0 2 d
S(14) S -0.12656(7) 0.17002(6) 0.56046(3) 0.02280(16) Uani 1.0 2 d
S(15) S -0.01640(7) 0.19553(6) 0.68408(3) 0.01906(15) Uani 1.0 2 d
S(16) S 0.08452(7) 0.22916(6) 0.80426(3) 0.01935(15) Uani 1.0 2 d
S(17) S 0.20428(7) 0.26399(6) 0.92547(3) 0.01940(15) Uani 1.0 2 d
S(18) S 0.36817(7) 0.39278(6) 1.02463(3) 0.02216(16) Uani 1.0 2 d
S(19) S 0.34275(7) 0.48261(6) 0.91292(3) 0.01881(15) Uani 1.0 2 d
S(20) S 0.24464(7) 0.46240(5) 0.78762(3) 0.01734(15) Uani 1.0 2 d
C(7) C 0.0322(3) 0.3473(3) 0.61167(12) 0.0181(6) Uani 1.0 2 d
C(8) C -0.0945(3) 0.2678(3) 0.51340(12) 0.0245(7) Uani 1.0 2 d
C(9) C -0.0314(3) 0.2454(3) 0.61905(11) 0.0182(6) Uani 1.0 2 d
C(10) C 0.1823(3) 0.3078(3) 0.85890(11) 0.0163(6) Uani 1.0 2 d
C(11) C 0.3081(3) 0.3812(3) 0.95790(12) 0.0181(6) Uani 1.0 2 d
C(12) C 0.2505(3) 0.4110(3) 0.85242(11) 0.0154(6) Uani 1.0 2 d
O(1) O 1.17651(18) 0.50657(14) 0.27769(8) 0.0168(4) Uani 1.0 2 d
O(2) O 1.04440(19) 0.50213(16) 0.17255(9) 0.0227(5) Uani 1.0 2 d
O(3) O 1.01258(18) 0.31241(15) 0.09971(8) 0.0187(5) Uani 1.0 2 d
O(4) O 1.06084(18) 0.14137(14) 0.14518(8) 0.0163(4) Uani 1.0 2 d
O(5) O 1.06900(17) 0.13942(14) 0.26841(8) 0.0149(4) Uani 1.0 2 d
O(6) O 1.14621(18) 0.34200(14) 0.33293(8) 0.0163(4) Uani 1.0 2 d
C(13) C 1.2109(3) 0.5272(3) 0.33645(12) 0.0174(6) Uani 1.0 2 d
C(14) C 1.1916(3) 0.4374(3) 0.36669(11) 0.0159(6) Uani 1.0 2 d
C(15) C 1.2204(3) 0.4506(3) 0.42602(12) 0.0211(7) Uani 1.0 2 d
C(16) C 1.2730(3) 0.5518(3) 0.45462(12) 0.0263(7) Uani 1.0 2 d
C(17) C 1.2962(3) 0.6397(3) 0.42450(13) 0.0257(7) Uani 1.0 2 d
C(18) C 1.2625(3) 0.6273(3) 0.36510(13) 0.0201(6) Uani 1.0 2 d
C(19) C 1.1301(3) 0.2468(3) 0.36048(12) 0.0188(6) Uani 1.0 2 d
C(20) C 1.1532(3) 0.1655(3) 0.31795(12) 0.0188(6) Uani 1.0 2 d
C(21) C 1.0928(3) 0.0604(3) 0.22898(12) 0.0171(6) Uani 1.0 2 d
C(22) C 1.0201(3) 0.0449(2) 0.17215(12) 0.0167(6) Uani 1.0 2 d
C(23) C 0.9989(3) 0.1301(3) 0.08979(12) 0.0187(6) Uani 1.0 2 d
C(24) C 1.0438(3) 0.2334(3) 0.06373(11) 0.0185(6) Uani 1.0 2 d
C(25) C 1.0439(3) 0.4108(3) 0.07459(12) 0.0235(7) Uani 1.0 2 d
C(26) C 0.9989(3) 0.4866(3) 0.11353(13) 0.0246(7) Uani 1.0 2 d
C(27) C 1.1716(3) 0.5561(3) 0.18126(13) 0.0210(7) Uani 1.0 2 d
C(28) C 1.1995(3) 0.5968(2) 0.24478(12) 0.0192(6) Uani 1.0 2 d
H(7) H 1.2042 0.3907 0.4473 0.0260 Uiso 1.0 2 d
H(8) H 1.2928 0.5606 0.4953 0.0320 Uiso 1.0 2 d
H(9) H 1.3352 0.7086 0.4440 0.0310 Uiso 1.0 2 d
H(10) H 1.2749 0.6876 0.3446 0.0240 Uiso 1.0 2 d
H(11) H 1.0456 0.2199 0.3738 0.0220 Uiso 1.0 2 d
H(12) H 1.1880 0.2622 0.3948 0.0220 Uiso 1.0 2 d
H(13) H 1.2383 0.1925 0.3052 0.0230 Uiso 1.0 2 d
H(14) H 1.1448 0.1009 0.3373 0.0230 Uiso 1.0 2 d
H(15) H 1.0702 -0.0073 0.2466 0.0210 Uiso 1.0 2 d
H(16) H 1.1813 0.0818 0.2218 0.0210 Uiso 1.0 2 d
H(17) H 1.0321 -0.0135 0.1462 0.0200 Uiso 1.0 2 d
H(18) H 0.9312 0.0263 0.1792 0.0200 Uiso 1.0 2 d
H(19) H 0.9091 0.1099 0.0942 0.0220 Uiso 1.0 2 d
H(20) H 1.0151 0.0738 0.0638 0.0220 Uiso 1.0 2 d
H(21) H 1.1341 0.2548 0.0608 0.0230 Uiso 1.0 2 d
H(22) H 1.0059 0.2252 0.0241 0.0230 Uiso 1.0 2 d
H(23) H 1.0047 0.3997 0.0349 0.0290 Uiso 1.0 2 d
H(24) H 1.1341 0.4401 0.0715 0.0290 Uiso 1.0 2 d
H(25) H 1.0233 0.5558 0.0978 0.0290 Uiso 1.0 2 d
H(26) H 0.9081 0.4593 0.1127 0.0290 Uiso 1.0 2 d
H(27) H 1.1965 0.6159 0.1571 0.0260 Uiso 1.0 2 d
H(28) H 1.2182 0.5078 0.1698 0.0260 Uiso 1.0 2 d
H(29) H 1.2860 0.6423 0.2511 0.0240 Uiso 1.0 2 d
H(30) H 1.1462 0.6385 0.2573 0.0240 Uiso 1.0 2 d
O(7) O 0.37504(18) 0.14563(14) 0.16547(8) 0.0165(4) Uani 1.0 2 d
O(8) O 0.35054(19) -0.02126(15) 0.21904(8) 0.0180(5) Uani 1.0 2 d
O(10) O 0.3947(2) -0.01364(17) 0.34263(9) 0.0250(5) Uani 1.0 2 d
O(11) O 0.48734(19) 0.18700(16) 0.40690(8) 0.0208(5) Uani 1.0 2 d
O(12) O 0.45226(18) 0.35615(15) 0.35571(8) 0.0173(5) Uani 1.0 2 d
O(13) O 0.44729(17) 0.34788(15) 0.23182(8) 0.0154(4) Uani 1.0 2 d
C(29) C 0.1852(3) -0.1488(3) 0.07877(13) 0.0261(7) Uani 1.0 2 d
C(30) C 0.2098(3) -0.0615(3) 0.04835(12) 0.0250(7) Uani 1.0 2 d
C(31) C 0.2748(3) 0.0384(3) 0.07524(12) 0.0198(6) Uani 1.0 2 d
C(32) C 0.3175(3) 0.0512(3) 0.13299(12) 0.0167(6) Uani 1.0 2 d
C(33) C 0.2988(3) -0.0396(3) 0.16303(12) 0.0164(6) Uani 1.0 2 d
C(34) C 0.2303(3) -0.1374(3) 0.13608(13) 0.0214(7) Uani 1.0 2 d
C(35) C 0.3372(3) -0.1143(3) 0.24896(13) 0.0197(6) Uani 1.0 2 d
C(36) C 0.4245(3) -0.0851(3) 0.30119(13) 0.0229(7) Uani 1.0 2 d
C(37) C 0.4459(4) 0.0911(3) 0.43374(13) 0.0276(8) Uani 1.0 2 d
C(38) C 0.4716(4) 0.0065(3) 0.39460(13) 0.0292(8) Uani 1.0 2 d
C(39) C 0.3960(3) 0.2422(3) 0.13842(12) 0.0205(7) Uani 1.0 2 d
C(40) C 0.3693(3) 0.3224(3) 0.18001(12) 0.0196(6) Uani 1.0 2 d
C(41) C 0.4225(3) 0.4298(2) 0.26889(12) 0.0166(6) Uani 1.0 2 d
C(42) C 0.4940(3) 0.4491(3) 0.32609(12) 0.0181(6) Uani 1.0 2 d
C(43) C 0.5134(3) 0.3713(3) 0.41172(12) 0.0211(7) Uani 1.0 2 d
C(44) C 0.4628(3) 0.2717(3) 0.44071(12) 0.0207(7) Uani 1.0 2 d
H(31) H 0.1379 -0.2165 0.0606 0.0320 Uiso 1.0 2 d
H(32) H 0.1825 -0.0697 0.0085 0.0300 Uiso 1.0 2 d
H(33) H 0.2896 0.0985 0.0543 0.0240 Uiso 1.0 2 d
H(34) H 0.2136 -0.1977 0.1567 0.0260 Uiso 1.0 2 d
H(35) H 0.3545 -0.1691 0.2224 0.0240 Uiso 1.0 2 d
H(36) H 0.2521 -0.1429 0.2612 0.0240 Uiso 1.0 2 d
H(37) H 0.4214 -0.1499 0.3193 0.0270 Uiso 1.0 2 d
H(38) H 0.5092 -0.0524 0.2891 0.0270 Uiso 1.0 2 d
H(39) H 0.3568 0.0720 0.4397 0.0330 Uiso 1.0 2 d
H(40) H 0.4896 0.1003 0.4722 0.0330 Uiso 1.0 2 d
H(41) H 0.5588 0.0291 0.3848 0.0360 Uiso 1.0 2 d
H(42) H 0.4540 -0.0591 0.4141 0.0360 Uiso 1.0 2 d
H(43) H 0.3424 0.2282 0.1027 0.0250 Uiso 1.0 2 d
H(44) H 0.4825 0.2689 0.1275 0.0250 Uiso 1.0 2 d
H(45) H 0.3802 0.3873 0.1608 0.0240 Uiso 1.0 2 d
H(46) H 0.2826 0.2950 0.1905 0.0240 Uiso 1.0 2 d
H(47) H 0.3338 0.4090 0.2755 0.0200 Uiso 1.0 2 d
H(48) H 0.4456 0.4958 0.2496 0.0200 Uiso 1.0 2 d
H(49) H 0.5829 0.4659 0.3195 0.0220 Uiso 1.0 2 d
H(50) H 0.4826 0.5096 0.3502 0.0220 Uiso 1.0 2 d
H(51) H 0.5001 0.4311 0.4357 0.0260 Uiso 1.0 2 d
H(52) H 0.6028 0.3873 0.4077 0.0260 Uiso 1.0 2 d
H(53) H 0.5014 0.2815 0.4804 0.0250 Uiso 1.0 2 d
H(54) H 0.3731 0.2548 0.4442 0.0250 Uiso 1.0 2 d
N(1) N 1.0051(2) 0.30810(17) 0.22438(9) 0.0132(5) Uani 1.0 2 d
N(2) N 0.5001(2) 0.17900(17) 0.28079(9) 0.0140(5) Uani 1.0 2 d
C(45) C 0.6559(3) 0.1958(3) 0.20686(11) 0.0167(6) Uani 1.0 2 d
C(46) C 0.6304(3) 0.1867(2) 0.27111(11) 0.0141(6) Uani 1.0 2 d
C(47) C 0.7170(3) 0.2798(3) 0.30964(11) 0.0178(6) Uani 1.0 2 d
C(48) C 0.8507(3) 0.2895(3) 0.29926(11) 0.0173(6) Uani 1.0 2 d
C(49) C 0.8750(3) 0.2998(2) 0.23529(11) 0.0141(6) Uani 1.0 2 d
C(50) C 0.7895(3) 0.2062(3) 0.19698(11) 0.0167(6) Uani 1.0 2 d
H(1) H 1.0531 0.3772 0.2289 0.0170 Uiso 1.0 2 d
H(2) H 1.0095 0.2798 0.1875 0.0170 Uiso 1.0 2 d
H(3) H 1.0322 0.2722 0.2501 0.0170 Uiso 1.0 2 d
H(4) H 0.4953 0.2450 0.2892 0.0170 Uiso 1.0 2 d
H(5) H 0.4730 0.1406 0.3112 0.0170 Uiso 1.0 2 d
H(6) H 0.4524 0.1469 0.2482 0.0170 Uiso 1.0 2 d
H(55) H 0.6011 0.1323 0.1830 0.0200 Uiso 1.0 2 d
H(56) H 0.6385 0.2583 0.1946 0.0200 Uiso 1.0 2 d
H(57) H 0.6429 0.1206 0.2820 0.0170 Uiso 1.0 2 d
H(58) H 0.7004 0.2701 0.3510 0.0220 Uiso 1.0 2 d
H(59) H 0.7022 0.3454 0.3010 0.0220 Uiso 1.0 2 d
H(60) H 0.9059 0.3523 0.3234 0.0210 Uiso 1.0 2 d
H(61) H 0.8674 0.2262 0.3109 0.0210 Uiso 1.0 2 d
H(62) H 0.8612 0.3655 0.2248 0.0170 Uiso 1.0 2 d
H(63) H 0.8047 0.1407 0.2058 0.0200 Uiso 1.0 2 d
H(64) H 0.8063 0.2155 0.1556 0.0200 Uiso 1.0 2 d

loop_
_atom_site_aniso_label
_atom_site_aniso_U_11
_atom_site_aniso_U_22
_atom_site_aniso_U_33
_atom_site_aniso_U_12
_atom_site_aniso_U_13
_atom_site_aniso_U_23
Ni(1) 0.01381(19) 0.01472(18) 0.01661(17) 0.00509(15) -0.00054(14) 0.00413(14)
S(1) 0.0211(4) 0.0151(4) 0.0187(4) 0.0036(3) -0.0022(3) 0.0043(3)
S(2) 0.0238(4) 0.0208(4) 0.0184(4) 0.0053(3) -0.0005(3) 0.0071(3)
S(3) 0.0220(4) 0.0353(5) 0.0163(4) 0.0062(4) -0.0010(3) 0.0065(4)
S(4) 0.0200(4) 0.0205(4) 0.0184(4) 0.0033(3) -0.0030(3) 0.0038(3)
S(5) 0.0167(4) 0.0162(4) 0.0188(4) 0.0035(3) -0.0013(3) 0.0056(3)
S(6) 0.0193(4) 0.0172(4) 0.0195(4) 0.0035(3) -0.0030(3) 0.0055(3)
S(7) 0.0245(4) 0.0260(4) 0.0190(4) 0.0090(4) -0.0007(3) 0.0079(3)
S(8) 0.0372(5) 0.0431(5) 0.0163(4) 0.0217(4) -0.0055(4) -0.0001(4)
S(9) 0.0201(4) 0.0223(4) 0.0184(4) 0.0086(3) -0.0030(3) -0.0006(3)
S(10) 0.0188(4) 0.0151(4) 0.0197(4) 0.0059(3) -0.0024(3) 0.0036(3)
C(1) 0.0204(16) 0.0211(15) 0.0123(13) 0.0066(13) 0.0013(11) 0.0055(12)
C(2) 0.0161(15) 0.0238(15) 0.0206(14) 0.0090(13) 0.0026(12) 0.0071(13)
C(3) 0.0185(15) 0.0213(15) 0.0143(13) 0.0087(13) 0.0004(11) 0.0036(12)
C(4) 0.0183(15) 0.0255(16) 0.0142(13) 0.0106(13) 0.0012(12) 0.0093(12)
C(5) 0.0212(16) 0.0308(17) 0.0181(14) 0.0139(14) 0.0024(12) 0.0028(13)
C(6) 0.0143(15) 0.0247(16) 0.0169(13) 0.0098(13) -0.0012(11) 0.0025(12)
Ni(2) 0.01427(19) 0.01551(18) 0.01629(17) 0.00516(15) -0.00100(14) 0.00390(15)
S(11) 0.0194(4) 0.0185(4) 0.0204(4) 0.0034(3) -0.0030(3) 0.0061(3)
S(12) 0.0252(5) 0.0332(5) 0.0179(4) 0.0107(4) 0.0006(3) 0.0099(4)
S(13) 0.0445(6) 0.0522(6) 0.0155(4) 0.0263(5) -0.0060(4) -0.0023(4)
S(14) 0.0224(4) 0.0262(4) 0.0202(4) 0.0102(4) -0.0047(3) -0.0027(3)
S(15) 0.0204(4) 0.0165(4) 0.0197(4) 0.0054(3) -0.0038(3) 0.0027(3)
S(16) 0.0201(4) 0.0173(4) 0.0180(4) 0.0018(3) -0.0015(3) 0.0047(3)
S(17) 0.0210(4) 0.0197(4) 0.0168(4) 0.0044(3) -0.0001(3) 0.0065(3)
S(18) 0.0193(4) 0.0299(4) 0.0167(4) 0.0061(4) -0.0008(3) 0.0071(3)
S(19) 0.0182(4) 0.0189(4) 0.0184(4) 0.0044(3) -0.0029(3) 0.0041(3)
S(20) 0.0177(4) 0.0162(4) 0.0179(4) 0.0046(3) -0.0027(3) 0.0049(3)
C(7) 0.0149(15) 0.0257(16) 0.0154(13) 0.0092(13) -0.0016(11) 0.0022(12)
C(8) 0.0261(17) 0.0327(18) 0.0195(15) 0.0164(15) 0.0003(13) 0.0013(14)
C(9) 0.0176(15) 0.0237(15) 0.0159(14) 0.0109(13) -0.0007(12) 0.0008(12)
C(10) 0.0157(15) 0.0206(15) 0.0147(13) 0.0077(12) 0.0012(11) 0.0052(12)
C(11) 0.0144(15) 0.0206(15) 0.0205(14) 0.0063(12) 0.0020(12) 0.0060(12)
C(12) 0.0146(14) 0.0183(14) 0.0136(13) 0.0059(12) -0.0027(11) 0.0019(12)
O(1) 0.0210(11) 0.0119(10) 0.0165(10) 0.0040(9) 0.0007(8) 0.0026(8)
O(2) 0.0206(12) 0.0251(11) 0.0251(11) 0.0107(10) 0.0010(9) 0.0047(9)
O(3) 0.0204(11) 0.0205(11) 0.0180(10) 0.0093(9) 0.0055(8) 0.0049(9)
O(4) 0.0194(11) 0.0141(10) 0.0150(9) 0.0052(9) -0.0009(8) 0.0002(8)
O(5) 0.0148(10) 0.0147(10) 0.0159(9) 0.0065(8) -0.0007(8) -0.0006(8)
O(6) 0.0198(11) 0.0136(10) 0.0144(9) 0.0037(9) -0.0025(8) 0.0022(8)
C(13) 0.0131(14) 0.0240(15) 0.0167(14) 0.0086(12) 0.0025(11) 0.0005(12)
C(14) 0.0127(14) 0.0188(14) 0.0157(13) 0.0053(12) 0.0022(11) -0.0011(12)
C(15) 0.0191(16) 0.0267(16) 0.0189(14) 0.0105(13) -0.0008(12) -0.0015(13)
C(16) 0.0235(17) 0.0365(19) 0.0176(15) 0.0099(15) -0.0037(13) -0.0039(14)
C(17) 0.0199(17) 0.0265(17) 0.0269(16) 0.0071(14) -0.0046(13) -0.0129(14)
C(18) 0.0183(16) 0.0169(14) 0.0261(15) 0.0091(13) -0.0010(12) -0.0043(13)
C(19) 0.0213(16) 0.0180(14) 0.0174(14) 0.0056(12) -0.0022(12) 0.0070(12)
C(20) 0.0219(16) 0.0168(14) 0.0187(14) 0.0073(13) -0.0031(12) 0.0042(12)
C(21) 0.0205(16) 0.0152(14) 0.0169(13) 0.0074(12) 0.0017(12) 0.0022(12)
C(22) 0.0195(15) 0.0115(13) 0.0183(14) 0.0039(12) 0.0040(12) 0.0014(12)
C(23) 0.0193(16) 0.0196(15) 0.0155(14) 0.0054(13) 0.0003(12) -0.0022(12)
C(24) 0.0184(15) 0.0233(15) 0.0140(13) 0.0073(13) 0.0014(11) 0.0009(12)
C(25) 0.0299(18) 0.0261(16) 0.0171(14) 0.0111(14) 0.0021(13) 0.0086(13)
C(26) 0.0266(18) 0.0255(16) 0.0239(15) 0.0106(14) -0.0049(13) 0.0071(14)
C(27) 0.0223(16) 0.0209(15) 0.0240(15) 0.0107(13) 0.0071(13) 0.0084(13)
C(28) 0.0212(16) 0.0106(13) 0.0254(15) 0.0046(12) -0.0000(12) 0.0016(12)
O(7) 0.0196(11) 0.0129(10) 0.0161(10) 0.0041(9) -0.0029(8) 0.0027(8)
O(8) 0.0219(11) 0.0123(10) 0.0189(10) 0.0046(9) -0.0025(8) 0.0019(8)
O(10) 0.0287(13) 0.0269(12) 0.0238(11) 0.0144(10) 0.0014(10) 0.0052(10)
O(11) 0.0233(12) 0.0227(11) 0.0176(10) 0.0078(9) 0.0041(9) 0.0063(9)
O(12) 0.0190(11) 0.0149(10) 0.0152(10) 0.0018(9) -0.0026(8) 0.0019(8)
O(13) 0.0150(10) 0.0166(10) 0.0157(9) 0.0068(9) -0.0004(8) 0.0008(8)
C(29) 0.0242(17) 0.0221(16) 0.0293(16) 0.0084(14) -0.0058(13) -0.0117(14)
C(30) 0.0265(18) 0.0300(17) 0.0199(15) 0.0136(15) -0.0037(13) -0.0054(14)
C(31) 0.0184(16) 0.0226(15) 0.0181(14) 0.0075(13) -0.0001(12) -0.0029(13)
C(32) 0.0111(14) 0.0206(15) 0.0184(14) 0.0066(12) -0.0001(11) -0.0027(12)
C(33) 0.0125(14) 0.0169(14) 0.0206(14) 0.0069(12) 0.0029(11) -0.0023(12)
C(34) 0.0166(16) 0.0194(15) 0.0288(16) 0.0071(13) 0.0016(13) 0.0004(13)
C(35) 0.0225(16) 0.0129(14) 0.0259(15) 0.0078(12) 0.0033(13) 0.0058(12)
C(36) 0.0246(17) 0.0197(15) 0.0278(16) 0.0103(13) 0.0062(13) 0.0084(13)
C(37) 0.036(2) 0.0256(17) 0.0216(15) 0.0080(15) 0.0010(14) 0.0107(14)
C(38) 0.039(2) 0.0284(17) 0.0252(16) 0.0175(16) -0.0037(15) 0.0074(14)
C(39) 0.0279(17) 0.0181(15) 0.0145(14) 0.0056(13) -0.0031(12) 0.0047(12)
C(40) 0.0208(16) 0.0178(14) 0.0213(15) 0.0081(13) -0.0064(12) 0.0019(12)
C(41) 0.0195(15) 0.0107(13) 0.0203(14) 0.0065(12) 0.0010(12) 0.0001(12)
C(42) 0.0189(15) 0.0138(14) 0.0210(14) 0.0048(12) 0.0024(12) 0.0010(12)
C(43) 0.0204(16) 0.0221(16) 0.0178(14) 0.0044(13) -0.0021(12) -0.0022(13)
C(44) 0.0195(16) 0.0248(16) 0.0173(14) 0.0068(13) 0.0000(12) 0.0011(13)
N(1) 0.0106(12) 0.0136(11) 0.0149(11) 0.0037(10) 0.0000(9) 0.0006(10)
N(2) 0.0126(12) 0.0158(12) 0.0148(11) 0.0059(10) 0.0018(9) 0.0022(10)
C(45) 0.0119(14) 0.0221(15) 0.0139(13) 0.0036(12) -0.0014(11) -0.0013(12)
C(46) 0.0103(14) 0.0177(14) 0.0157(13) 0.0058(11) 0.0019(11) 0.0039(12)
C(47) 0.0125(14) 0.0242(15) 0.0158(13) 0.0056(12) -0.0009(11) -0.0003(12)
C(48) 0.0152(15) 0.0216(15) 0.0162(13) 0.0081(12) 0.0025(11) 0.0000(12)
C(49) 0.0088(13) 0.0164(14) 0.0187(14) 0.0050(11) 0.0017(11) 0.0056(12)
C(50) 0.0121(14) 0.0246(15) 0.0128(13) 0.0066(12) -0.0006(11) -0.0024(12)

loop_
_atom_type_symbol
_atom_type_description
_atom_type_scat_dispersion_real
_atom_type_scat_dispersion_imag
_atom_type_scat_source
C C 0.0033 0.0016
;
International Tables for Crystallography
(1992, Vol. C, Tables 4.2.6.8 and 6.1.1.4)
;
H H 0.0000 0.0000
;
International Tables for Crystallography
(1992, Vol. C, Table 6.1.1.4)
;
N N 0.0061 0.0033
;
International Tables for Crystallography
(1992, Vol. C, Tables 4.2.6.8 and 6.1.1.4)
;
Ni Ni 0.3393 1.1124
;
International Tables for Crystallography
(1992, Vol. C, Tables 4.2.6.8 and 6.1.1.4)
;
O O 0.0106 0.0060
;
International Tables for Crystallography
(1992, Vol. C, Tables 4.2.6.8 and 6.1.1.4)
;
S S 0.1246 0.1234
;
International Tables for Crystallography
(1992, Vol. C, Tables 4.2.6.8 and 6.1.1.4)
;

loop_
_geom_angle_atom_site_label_1
_geom_angle_atom_site_label_2
_geom_angle_atom_site_label_3
_geom_angle
_geom_angle_publ_flag
S(1) Ni(1) S(5) 92.96(3) yes
S(1) Ni(1) S(6) 174.30(4) yes
S(1) Ni(1) S(10) 86.07(3) yes
S(5) Ni(1) S(6) 87.93(3) yes
S(5) Ni(1) S(10) 177.40(4) yes
S(6) Ni(1) S(10) 93.28(3) yes
Ni(1) S(1) C(1) 102.41(10) yes
C(1) S(2) C(2) 97.37(14) yes
C(2) S(4) C(3) 97.23(13) yes
Ni(1) S(5) C(3) 102.17(9) yes
Ni(1) S(6) C(4) 101.71(11) yes
C(4) S(7) C(5) 97.25(14) yes
C(5) S(9) C(6) 97.09(14) yes
Ni(1) S(10) C(6) 102.19(9) yes
S(1) C(1) S(2) 122.32(16) yes
S(1) C(1) C(3) 121.7(3) yes
S(2) C(1) C(3) 115.97(19) yes
S(2) C(2) S(3) 122.42(18) yes
S(2) C(2) S(4) 113.07(16) yes
S(3) C(2) S(4) 124.51(16) yes
S(4) C(3) S(5) 122.95(16) yes
S(4) C(3) C(1) 116.3(2) yes
S(5) C(3) C(1) 120.7(2) yes
S(6) C(4) S(7) 121.97(17) yes
S(6) C(4) C(6) 122.4(3) yes
S(7) C(4) C(6) 115.7(2) yes
S(7) C(5) S(8) 123.4(2) yes
S(7) C(5) S(9) 113.35(17) yes
S(8) C(5) S(9) 123.20(17) yes
S(9) C(6) S(10) 123.05(17) yes
S(9) C(6) C(4) 116.6(3) yes
S(10) C(6) C(4) 120.3(2) yes
S(11) Ni(2) S(15) 93.25(3) yes
S(11) Ni(2) S(16) 177.57(4) yes
S(11) Ni(2) S(20) 88.37(3) yes
S(15) Ni(2) S(16) 85.32(3) yes
S(15) Ni(2) S(20) 176.78(4) yes
S(16) Ni(2) S(20) 93.16(3) yes
Ni(2) S(11) C(7) 101.76(11) yes
C(7) S(12) C(8) 97.39(14) yes
C(8) S(14) C(9) 97.08(14) yes
Ni(2) S(15) C(9) 102.39(9) yes
Ni(2) S(16) C(10) 102.56(10) yes
C(10) S(17) C(11) 97.67(14) yes
C(11) S(19) C(12) 97.25(13) yes
Ni(2) S(20) C(12) 102.10(9) yes
S(11) C(7) S(12) 122.31(17) yes
S(11) C(7) C(9) 122.1(3) yes
S(12) C(7) C(9) 115.6(2) yes
S(12) C(8) S(13) 123.4(2) yes
S(12) C(8) S(14) 113.24(16) yes
S(13) C(8) S(14) 123.29(18) yes
S(14) C(9) S(15) 122.84(17) yes
S(14) C(9) C(7) 116.7(3) yes
S(15) C(9) C(7) 120.4(2) yes
S(16) C(10) S(17) 122.90(16) yes
S(16) C(10) C(12) 121.4(3) yes
S(17) C(10) C(12) 115.73(19) yes
S(17) C(11) S(18) 122.42(19) yes
S(17) C(11) S(19) 113.29(16) yes
S(18) C(11) S(19) 124.28(16) yes
S(19) C(12) S(20) 123.25(16) yes
S(19) C(12) C(10) 116.0(2) yes
S(20) C(12) C(10) 120.74(19) yes
C(13) O(1) C(28) 116.9(2) yes
C(26) O(2) C(27) 114.7(3) yes
C(24) O(3) C(25) 112.1(2) yes
C(22) O(4) C(23) 111.16(19) yes
C(20) O(5) C(21) 109.7(3) yes
C(14) O(6) C(19) 118.2(2) yes
O(1) C(13) C(14) 115.3(3) yes
O(1) C(13) C(18) 124.2(3) yes
C(14) C(13) C(18) 120.4(3) yes
O(6) C(14) C(13) 115.2(3) yes
O(6) C(14) C(15) 125.5(3) yes
C(13) C(14) C(15) 119.3(3) yes
C(14) C(15) C(16) 119.9(3) yes
C(15) C(16) C(17) 120.7(3) yes
C(16) C(17) C(18) 119.7(3) yes
C(13) C(18) C(17) 119.8(3) yes
O(6) C(19) C(20) 109.3(3) yes
O(5) C(20) C(19) 111.3(3) yes
O(5) C(21) C(22) 110.7(3) yes
O(4) C(22) C(21) 108.5(2) yes
O(4) C(23) C(24) 109.1(2) yes
O(3) C(24) C(23) 109.4(3) yes
O(3) C(25) C(26) 108.1(3) yes
O(2) C(26) C(25) 114.2(3) yes
O(2) C(27) C(28) 108.6(3) yes
O(1) C(28) C(27) 107.9(3) yes
C(32) O(7) C(39) 118.7(2) yes
C(33) O(8) C(35) 116.0(2) yes
C(36) O(10) C(38) 110.7(3) yes
C(37) O(11) C(44) 111.7(3) yes
C(42) O(12) C(43) 111.54(19) yes
C(40) O(13) C(41) 109.8(3) yes
C(30) C(29) C(34) 119.8(3) yes
C(29) C(30) C(31) 120.5(3) yes
C(30) C(31) C(32) 120.2(3) yes
O(7) C(32) C(31) 125.8(3) yes
O(7) C(32) C(33) 115.2(3) yes
C(31) C(32) C(33) 119.0(3) yes
O(8) C(33) C(32) 115.7(3) yes
O(8) C(33) C(34) 124.8(3) yes
C(32) C(33) C(34) 119.5(3) yes
C(29) C(34) C(33) 120.7(3) yes
O(8) C(35) C(36) 109.4(2) yes
O(10) C(36) C(35) 111.0(3) yes
O(11) C(37) C(38) 108.0(3) yes
O(10) C(38) C(37) 108.3(4) yes
O(7) C(39) C(40) 109.3(3) yes
O(13) C(40) C(39) 112.1(3) yes
O(13) C(41) C(42) 110.3(3) yes
O(12) C(42) C(41) 108.9(2) yes
O(12) C(43) C(44) 108.5(2) yes
O(11) C(44) C(43) 109.3(3) yes
C(46) C(45) C(50) 110.1(3) yes
N(2) C(46) C(45) 109.8(3) yes
N(2) C(46) C(47) 110.2(3) yes
C(45) C(46) C(47) 111.5(2) yes
C(46) C(47) C(48) 110.6(3) yes
C(47) C(48) C(49) 109.8(3) yes
N(1) C(49) C(48) 110.4(3) yes
N(1) C(49) C(50) 109.3(3) yes
C(48) C(49) C(50) 111.2(2) yes
C(45) C(50) C(49) 110.6(3) yes
C(14) C(15) H(7) 120.2(3) no
C(16) C(15) H(7) 119.9(3) no
C(15) C(16) H(8) 119.7(4) no
C(17) C(16) H(8) 119.6(3) no
C(16) C(17) H(9) 120.3(3) no
C(18) C(17) H(9) 120.0(4) no
C(13) C(18) H(10) 120.1(3) no
C(17) C(18) H(10) 120.0(3) no
O(6) C(19) H(11) 109.9(3) no
O(6) C(19) H(12) 109.8(3) no
C(20) C(19) H(11) 109.8(3) no
C(20) C(19) H(12) 109.8(3) no
H(11) C(19) H(12) 108.3(3) no
O(5) C(20) H(13) 109.5(3) no
O(5) C(20) H(14) 109.4(2) no
C(19) C(20) H(13) 109.4(3) no
C(19) C(20) H(14) 109.3(3) no
H(13) C(20) H(14) 107.9(4) no
O(5) C(21) H(15) 109.5(3) no
O(5) C(21) H(16) 109.7(2) no
C(22) C(21) H(15) 109.4(3) no
C(22) C(21) H(16) 109.5(3) no
H(15) C(21) H(16) 108.0(4) no
O(4) C(22) H(17) 110.0(3) no
O(4) C(22) H(18) 109.9(3) no
C(21) C(22) H(17) 110.3(3) no
C(21) C(22) H(18) 110.0(3) no
H(17) C(22) H(18) 108.2(3) no
O(4) C(23) H(19) 110.0(3) no
O(4) C(23) H(20) 109.9(3) no
C(24) C(23) H(19) 109.7(3) no
C(24) C(23) H(20) 110.0(3) no
H(19) C(23) H(20) 108.2(3) no
O(3) C(24) H(21) 109.9(3) no
O(3) C(24) H(22) 110.0(3) no
C(23) C(24) H(21) 109.5(3) no
C(23) C(24) H(22) 109.8(3) no
H(21) C(24) H(22) 108.2(3) no
O(3) C(25) H(23) 110.1(3) no
O(3) C(25) H(24) 110.0(4) no
C(26) C(25) H(23) 110.2(4) no
C(26) C(25) H(24) 110.4(3) no
H(23) C(25) H(24) 108.1(3) no
O(2) C(26) H(25) 108.5(3) no
O(2) C(26) H(26) 108.4(3) no
C(25) C(26) H(25) 109.0(3) no
C(25) C(26) H(26) 108.9(3) no
H(25) C(26) H(26) 107.7(4) no
O(2) C(27) H(27) 110.0(3) no
O(2) C(27) H(28) 110.2(3) no
C(28) C(27) H(27) 109.8(3) no
C(28) C(27) H(28) 109.9(3) no
H(27) C(27) H(28) 108.3(3) no
O(1) C(28) H(29) 110.2(3) no
O(1) C(28) H(30) 110.0(3) no
C(27) C(28) H(29) 110.1(3) no
C(27) C(28) H(30) 109.9(3) no
H(29) C(28) H(30) 108.8(3) no
C(30) C(29) H(31) 120.1(3) no
C(34) C(29) H(31) 120.1(4) no
C(29) C(30) H(32) 119.8(3) no
C(31) C(30) H(32) 119.6(4) no
C(30) C(31) H(33) 120.1(3) no
C(32) C(31) H(33) 119.7(3) no
C(29) C(34) H(34) 119.4(3) no
C(33) C(34) H(34) 119.8(3) no
O(8) C(35) H(35) 109.7(3) no
O(8) C(35) H(36) 109.6(3) no
C(36) C(35) H(35) 109.8(4) no
C(36) C(35) H(36) 109.7(3) no
H(35) C(35) H(36) 108.5(3) no
O(10) C(36) H(37) 109.4(3) no
O(10) C(36) H(38) 109.5(3) no
C(35) C(36) H(37) 109.4(3) no
C(35) C(36) H(38) 109.6(3) no
H(37) C(36) H(38) 107.9(4) no
O(11) C(37) H(39) 109.9(4) no
O(11) C(37) H(40) 109.9(3) no
C(38) C(37) H(39) 110.4(3) no
C(38) C(37) H(40) 110.2(4) no
H(39) C(37) H(40) 108.4(3) no
O(10) C(38) H(41) 109.8(3) no
O(10) C(38) H(42) 109.7(3) no
C(37) C(38) H(41) 110.5(3) no
C(37) C(38) H(42) 110.3(3) no
H(41) C(38) H(42) 108.2(4) no
O(7) C(39) H(43) 109.7(3) no
O(7) C(39) H(44) 109.6(3) no
C(40) C(39) H(43) 110.0(4) no
C(40) C(39) H(44) 109.9(3) no
H(43) C(39) H(44) 108.3(3) no
O(13) C(40) H(45) 109.3(3) no
O(13) C(40) H(46) 109.2(3) no
C(39) C(40) H(45) 109.1(3) no
C(39) C(40) H(46) 109.1(3) no
H(45) C(40) H(46) 107.9(4) no
O(13) C(41) H(47) 109.6(2) no
O(13) C(41) H(48) 109.6(3) no
C(42) C(41) H(47) 109.7(3) no
C(42) C(41) H(48) 109.6(3) no
H(47) C(41) H(48) 108.0(4) no
O(12) C(42) H(49) 109.5(3) no
O(12) C(42) H(50) 109.9(3) no
C(41) C(42) H(49) 110.0(3) no
C(41) C(42) H(50) 110.2(3) no
H(49) C(42) H(50) 108.3(3) no
O(12) C(43) H(51) 110.2(3) no
O(12) C(43) H(52) 110.1(3) no
C(44) C(43) H(51) 109.9(3) no
C(44) C(43) H(52) 109.7(3) no
H(51) C(43) H(52) 108.4(3) no
O(11) C(44) H(53) 109.8(3) no
O(11) C(44) H(54) 109.9(3) no
C(43) C(44) H(53) 109.9(3) no
C(43) C(44) H(54) 109.9(4) no
H(53) C(44) H(54) 108.1(3) no
C(49) N(1) H(1) 109.6(3) no
C(49) N(1) H(2) 109.5(2) no
C(49) N(1) H(3) 109.6(2) no
H(1) N(1) H(2) 109.5(3) no
H(1) N(1) H(3) 109.4(2) no
H(2) N(1) H(3) 109.3(3) no
C(46) N(2) H(4) 109.5(2) no
C(46) N(2) H(5) 109.6(3) no
C(46) N(2) H(6) 109.7(3) no
H(4) N(2) H(5) 109.1(3) no
H(4) N(2) H(6) 109.6(3) no
H(5) N(2) H(6) 109.4(2) no
C(46) C(45) H(55) 109.6(3) no
C(46) C(45) H(56) 109.7(3) no
C(50) C(45) H(55) 109.7(3) no
C(50) C(45) H(56) 109.7(3) no
H(55) C(45) H(56) 108.0(3) no
N(2) C(46) H(57) 108.3(2) no
C(45) C(46) H(57) 108.5(3) no
C(47) C(46) H(57) 108.4(3) no
C(46) C(47) H(58) 109.4(3) no
C(46) C(47) H(59) 109.3(3) no
C(48) C(47) H(58) 109.7(3) no
C(48) C(47) H(59) 109.6(3) no
H(58) C(47) H(59) 108.1(3) no
C(47) C(48) H(60) 109.6(3) no
C(47) C(48) H(61) 109.7(3) no
C(49) C(48) H(60) 109.8(3) no
C(49) C(48) H(61) 109.8(3) no
H(60) C(48) H(61) 108.2(3) no
N(1) C(49) H(62) 108.5(2) no
C(48) C(49) H(62) 108.7(3) no
C(50) C(49) H(62) 108.8(3) no
C(45) C(50) H(63) 109.6(3) no
C(45) C(50) H(64) 109.6(3) no
C(49) C(50) H(63) 109.6(3) no
C(49) C(50) H(64) 109.5(3) no
H(63) C(50) H(64) 107.9(3) no

loop_
_geom_bond_atom_site_label_1
_geom_bond_atom_site_label_2
_geom_bond_distance
_geom_bond_publ_flag
Ni(1) S(1) 2.1581(9) yes
Ni(1) S(5) 2.1768(7) yes
Ni(1) S(6) 2.1699(9) yes
Ni(1) S(10) 2.1694(7) yes
S(1) C(1) 1.715(3) yes
S(2) C(1) 1.747(3) yes
S(2) C(2) 1.741(3) yes
S(3) C(2) 1.646(3) yes
S(4) C(2) 1.739(3) yes
S(4) C(3) 1.747(3) yes
S(5) C(3) 1.722(3) yes
S(6) C(4) 1.722(3) yes
S(7) C(4) 1.750(4) yes
S(7) C(5) 1.731(3) yes
S(8) C(5) 1.657(3) yes
S(9) C(5) 1.733(4) yes
S(9) C(6) 1.741(3) yes
S(10) C(6) 1.736(4) yes
C(1) C(3) 1.362(4) yes
C(4) C(6) 1.356(4) yes
Ni(2) S(11) 2.1700(9) yes
Ni(2) S(15) 2.1636(8) yes
Ni(2) S(16) 2.1582(9) yes
Ni(2) S(20) 2.1744(7) yes
S(11) C(7) 1.722(3) yes
S(12) C(7) 1.752(3) yes
S(12) C(8) 1.731(3) yes
S(13) C(8) 1.650(3) yes
S(14) C(8) 1.737(4) yes
S(14) C(9) 1.742(3) yes
S(15) C(9) 1.730(3) yes
S(16) C(10) 1.706(3) yes
S(17) C(10) 1.741(3) yes
S(17) C(11) 1.733(3) yes
S(18) C(11) 1.652(3) yes
S(19) C(11) 1.741(4) yes
S(19) C(12) 1.744(3) yes
S(20) C(12) 1.716(3) yes
C(7) C(9) 1.357(4) yes
C(10) C(12) 1.381(4) yes
O(1) C(13) 1.384(4) yes
O(1) C(28) 1.447(4) yes
O(2) C(26) 1.424(4) yes
O(2) C(27) 1.411(4) yes
O(3) C(24) 1.430(4) yes
O(3) C(25) 1.437(4) yes
O(4) C(22) 1.436(4) yes
O(4) C(23) 1.425(4) yes
O(5) C(20) 1.428(4) yes
O(5) C(21) 1.433(4) yes
O(6) C(14) 1.376(3) yes
O(6) C(19) 1.443(4) yes
C(13) C(14) 1.410(5) yes
C(13) C(18) 1.380(4) yes
C(14) C(15) 1.386(4) yes
C(15) C(16) 1.394(5) yes
C(16) C(17) 1.382(5) yes
C(17) C(18) 1.399(5) yes
C(19) C(20) 1.494(5) yes
C(21) C(22) 1.505(4) yes
C(23) C(24) 1.505(4) yes
C(25) C(26) 1.519(5) yes
C(27) C(28) 1.508(4) yes
O(7) C(32) 1.370(3) yes
O(7) C(39) 1.447(4) yes
O(8) C(33) 1.381(4) yes
O(8) C(35) 1.453(4) yes
O(10) C(36) 1.420(4) yes
O(10) C(38) 1.430(4) yes
O(11) C(37) 1.429(4) yes
O(11) C(44) 1.428(4) yes
O(12) C(42) 1.431(4) yes
O(12) C(43) 1.428(4) yes
O(13) C(40) 1.430(4) yes
O(13) C(41) 1.438(4) yes
C(29) C(30) 1.379(5) yes
C(29) C(34) 1.390(5) yes
C(30) C(31) 1.389(4) yes
C(31) C(32) 1.390(4) yes
C(32) C(33) 1.419(5) yes
C(33) C(34) 1.378(4) yes
C(35) C(36) 1.496(5) yes
C(37) C(38) 1.496(5) yes
C(39) C(40) 1.488(5) yes
C(41) C(42) 1.500(4) yes
C(43) C(44) 1.504(5) yes
N(1) C(49) 1.496(4) yes
N(2) C(46) 1.496(4) yes
C(45) C(46) 1.527(4) yes
C(45) C(50) 1.525(5) yes
C(46) C(47) 1.519(4) yes
C(47) C(48) 1.530(5) yes
C(48) C(49) 1.520(4) yes
C(49) C(50) 1.515(4) yes
C(15) H(7) 0.952(4) no
C(16) H(8) 0.951(3) no
C(17) H(9) 0.953(3) no
C(18) H(10) 0.950(4) no
C(19) H(11) 0.989(3) no
C(19) H(12) 0.989(3) no
C(20) H(13) 0.991(3) no
C(20) H(14) 0.992(3) no
C(21) H(15) 0.991(3) no
C(21) H(16) 0.988(3) no
C(22) H(17) 0.991(3) no
C(22) H(18) 0.994(3) no
C(23) H(19) 0.992(3) no
C(23) H(20) 0.990(3) no
C(24) H(21) 0.992(3) no
C(24) H(22) 0.989(3) no
C(25) H(23) 0.991(3) no
C(25) H(24) 0.993(4) no
C(26) H(25) 0.988(4) no
C(26) H(26) 0.990(4) no
C(27) H(27) 0.991(3) no
C(27) H(28) 0.990(4) no
C(28) H(29) 0.987(3) no
C(28) H(30) 0.989(4) no
C(29) H(31) 0.949(3) no
C(30) H(32) 0.952(3) no
C(31) H(33) 0.951(3) no
C(34) H(34) 0.947(4) no
C(35) H(35) 0.988(4) no
C(35) H(36) 0.988(3) no
C(36) H(37) 0.992(4) no
C(36) H(38) 0.990(3) no
C(37) H(39) 0.990(4) no
C(37) H(40) 0.991(4) no
C(38) H(41) 0.989(4) no
C(38) H(42) 0.992(4) no
C(39) H(43) 0.988(3) no
C(39) H(44) 0.991(4) no
C(40) H(45) 0.990(3) no
C(40) H(46) 0.990(3) no
C(41) H(47) 0.989(3) no
C(41) H(48) 0.992(3) no
C(42) H(49) 0.993(3) no
C(42) H(50) 0.989(3) no
C(43) H(51) 0.989(4) no
C(43) H(52) 0.990(4) no
C(44) H(53) 0.991(3) no
C(44) H(54) 0.991(4) no
N(1) H(1) 0.910(2) no
N(1) H(2) 0.909(2) no
N(1) H(3) 0.911(3) no
N(2) H(4) 0.911(3) no
N(2) H(5) 0.911(3) no
N(2) H(6) 0.909(2) no
C(45) H(55) 0.991(3) no
C(45) H(56) 0.990(4) no
C(46) H(57) 1.000(3) no
C(47) H(58) 0.990(3) no
C(47) H(59) 0.989(4) no
C(48) H(60) 0.990(3) no
C(48) H(61) 0.991(4) no
C(49) H(62) 0.998(3) no
C(50) H(63) 0.991(4) no
C(50) H(64) 0.990(3) no

loop_
_geom_contact_atom_site_label_1
_geom_contact_atom_site_label_2
_geom_contact_distance
_geom_contact_publ_flag
_geom_contact_site_symmetry_2
O(1) O(2) 2.830(3) no .
O(1) O(6) 2.589(3) no .
O(2) O(3) 2.838(3) no .
O(3) O(4) 2.824(3) no .
O(3) C(27) 3.533(4) no .
O(4) O(5) 2.850(3) no .
O(5) O(6) 2.840(3) no .
C(13) C(16) 2.772(4) no .
C(14) C(17) 2.790(4) no .
C(15) C(18) 2.788(5) no .
C(15) C(19) 2.866(4) no .
C(18) C(28) 2.819(4) no .
C(25) C(27) 3.027(4) no .
O(7) O(8) 2.604(3) no .
O(7) O(13) 2.856(3) no .
O(8) O(10) 2.878(3) no .
O(10) O(11) 2.821(3) no .
O(11) O(12) 2.798(4) no .
O(12) O(13) 2.853(3) no .
C(29) C(32) 2.789(4) no .
C(30) C(33) 2.779(4) no .
C(31) C(34) 2.775(5) no .
C(31) C(39) 2.881(4) no .
C(32) C(40) 3.561(4) no .
C(34) C(35) 2.811(5) no .
C(45) C(48) 2.947(4) no .
C(46) C(49) 2.914(4) no .
C(47) C(50) 2.931(4) no .
Ni(1) S(16) 3.5948(10) no .
Ni(1) C(10) 3.578(4) no .
Ni(1) C(36) 3.539(4) no 2_656
S(1) C(42) 3.526(3) no 2_666
S(3) C(19) 3.465(3) no 1_455
S(8) C(50) 3.590(3) no 1_556
S(10) C(12) 3.497(4) no .
C(2) C(9) 3.599(5) no .
C(3) S(15) 3.515(4) no .
C(5) C(29) 3.343(5) no 2_656
S(12) C(17) 3.540(4) no 2_666
S(13) C(47) 3.571(3) no 1_455
S(13) C(48) 3.514(3) no 1_455
S(15) C(3) 3.515(4) no .
S(16) Ni(1) 3.5948(10) no .
S(16) C(22) 3.587(3) no 2_656
S(18) S(19) 3.4289(11) no 2_667
S(18) C(39) 3.537(4) no 1_556
S(19) S(18) 3.4289(11) no 2_667
C(7) C(18) 3.570(5) no 2_666
C(8) C(17) 3.268(6) no 2_666
C(9) C(2) 3.599(5) no .
C(10) Ni(1) 3.578(4) no .
C(12) S(10) 3.497(4) no .
O(1) C(41) 3.323(4) no 1_655
O(1) N(1) 2.903(3) no .
O(2) N(1) 2.880(4) no .
O(2) C(49) 3.275(4) no .
O(3) N(1) 2.889(3) no .
O(3) C(49) 3.530(4) no .
O(3) C(50) 3.484(4) no .
O(4) C(31) 3.545(4) no 1_655
O(4) C(32) 3.552(4) no 1_655
O(4) N(1) 3.001(3) no .
O(5) N(1) 2.868(4) no .
O(6) O(12) 3.500(3) no 1_655
O(6) C(41) 3.435(4) no 1_655
O(6) N(1) 2.882(3) no .
O(6) C(48) 3.310(4) no .
C(13) C(41) 3.456(5) no 1_655
C(14) O(12) 3.523(4) no 1_655
C(14) C(41) 3.545(5) no 1_655
C(14) C(42) 3.586(5) no 1_655
C(17) S(12) 3.540(4) no 2_666
C(17) C(8) 3.268(6) no 2_666
C(18) C(7) 3.570(5) no 2_666
C(19) S(3) 3.465(3) no 1_655
C(19) O(12) 3.534(4) no 1_655
C(21) O(7) 3.483(4) no 1_655
C(21) O(8) 3.492(5) no 1_655
C(21) C(32) 3.467(5) no 1_655
C(21) C(33) 3.407(5) no 1_655
C(22) S(16) 3.587(3) no 2_656
C(22) C(32) 3.541(5) no 1_655
C(27) N(1) 3.515(4) no .
O(7) C(21) 3.483(4) no 1_455
O(7) N(2) 2.932(3) no .
O(7) C(45) 3.196(4) no .
O(8) C(21) 3.492(5) no 1_455
O(8) N(2) 2.907(3) no .
O(10) N(2) 2.992(3) no .
O(11) N(2) 2.914(3) no .
O(11) C(46) 3.572(4) no .
O(11) C(47) 3.496(4) no .
O(12) O(6) 3.500(3) no 1_455
O(12) C(14) 3.523(4) no 1_455
O(12) C(19) 3.534(4) no 1_455
O(12) N(2) 3.017(4) no .
O(13) N(2) 2.859(4) no .
C(29) C(5) 3.343(5) no 2_656
C(31) O(4) 3.545(4) no 1_455
C(32) O(4) 3.552(4) no 1_455
C(32) C(21) 3.467(5) no 1_455
C(32) C(22) 3.541(5) no 1_455
C(33) C(21) 3.407(5) no 1_455
C(36) Ni(1) 3.539(4) no 2_656
C(36) N(2) 3.455(4) no .
C(39) S(18) 3.537(4) no 1_554
C(41) O(1) 3.323(4) no 1_455
C(41) O(6) 3.435(4) no 1_455
C(41) C(13) 3.456(5) no 1_455
C(41) C(14) 3.545(5) no 1_455
C(42) S(1) 3.526(3) no 2_666
C(42) C(14) 3.586(5) no 1_455
N(1) O(1) 2.903(3) no .
N(1) O(2) 2.880(4) no .
N(1) O(3) 2.889(3) no .
N(1) O(4) 3.001(3) no .
N(1) O(5) 2.868(4) no .
N(1) O(6) 2.882(3) no .
N(1) C(27) 3.515(4) no .
N(2) O(7) 2.932(3) no .
N(2) O(8) 2.907(3) no .
N(2) O(10) 2.992(3) no .
N(2) O(11) 2.914(3) no .
N(2) O(12) 3.017(4) no .
N(2) O(13) 2.859(4) no .
N(2) C(36) 3.455(4) no .
C(45) O(7) 3.196(4) no .
C(46) O(11) 3.572(4) no .
C(47) S(13) 3.571(3) no 1_655
C(47) O(11) 3.496(4) no .
C(48) S(13) 3.514(3) no 1_655
C(48) O(6) 3.310(4) no .
C(49) O(2) 3.275(4) no .
C(49) O(3) 3.530(4) no .
C(50) S(8) 3.590(3) no 1_554
C(50) O(3) 3.484(4) no .
O(1) H(10) 2.6555(17) no .
O(1) H(27) 3.248(2) no .
O(1) H(28) 2.5478(19) no .
O(2) H(23) 3.308(2) no .
O(2) H(24) 2.739(3) no .
O(2) H(29) 3.2224(19) no .
O(2) H(30) 2.5352(19) no .
O(3) H(19) 2.5862(19) no .
O(3) H(20) 3.250(2) no .
O(3) H(25) 3.242(3) no .
O(3) H(26) 2.627(3) no .
O(3) H(28) 3.1906(17) no .
O(4) H(15) 3.243(2) no .
O(4) H(16) 2.570(3) no .
O(4) H(21) 2.5740(19) no .
O(4) H(22) 3.239(2) no .
O(5) H(11) 2.6258(19) no .
O(5) H(12) 3.2592(18) no .
O(5) H(17) 3.2696(18) no .
O(5) H(18) 2.6109(17) no .
O(6) H(7) 2.6809(18) no .
O(6) H(13) 2.599(3) no .
O(6) H(14) 3.251(2) no .
C(13) H(7) 3.277(3) no .
C(13) H(9) 3.264(3) no .
C(13) H(29) 2.608(3) no .
C(13) H(30) 2.708(4) no .
C(14) H(8) 3.262(3) no .
C(14) H(10) 3.281(3) no .
C(14) H(11) 2.887(3) no .
C(14) H(12) 2.492(3) no .
C(15) H(9) 3.273(3) no .
C(15) H(11) 3.211(3) no .
C(15) H(12) 2.475(4) no .
C(16) H(10) 3.263(4) no .
C(17) H(7) 3.268(4) no .
C(18) H(8) 3.263(4) no .
C(18) H(29) 2.672(3) no .
C(18) H(30) 2.847(4) no .
C(19) H(7) 2.577(3) no .
C(20) H(15) 2.612(3) no .
C(20) H(16) 2.470(3) no .
C(21) H(13) 2.540(3) no .
C(21) H(14) 2.530(3) no .
C(22) H(19) 2.567(4) no .
C(22) H(20) 2.572(3) no .
C(23) H(17) 2.552(4) no .
C(23) H(18) 2.593(3) no .
C(24) H(23) 2.565(4) no .
C(24) H(24) 2.622(3) no .
C(25) H(21) 2.627(4) no .
C(25) H(22) 2.554(3) no .
C(25) H(27) 3.177(3) no .
C(25) H(28) 2.861(3) no .
C(26) H(27) 2.501(3) no .
C(26) H(28) 2.741(4) no .
C(27) H(24) 2.799(3) no .
C(27) H(25) 2.553(4) no .
C(27) H(26) 3.212(3) no .
C(28) H(10) 2.506(3) no .
H(7) H(8) 2.33904(12) no .
H(7) H(11) 2.81834(13) no .
H(7) H(12) 1.97146(10) no .
H(8) H(9) 2.33300(11) no .
H(9) H(10) 2.35189(11) no .
H(10) H(29) 2.20660(10) no .
H(10) H(30) 2.39053(11) no .
H(11) H(13) 2.85274(15) no .
H(11) H(14) 2.35722(10) no .
H(12) H(13) 2.35271(10) no .
H(12) H(14) 2.33673(12) no .
H(13) H(15) 2.94350(14) no .
H(13) H(16) 2.26854(10) no .
H(14) H(15) 2.40895(10) no .
H(14) H(16) 2.71059(13) no .
H(15) H(17) 2.34189(11) no .
H(15) H(18) 2.39002(11) no .
H(16) H(17) 2.38694(11) no .
H(16) H(18) 2.86532(19) no .
H(17) H(19) 2.83823(12) no .
H(17) H(20) 2.36613(10) no .
H(18) H(19) 2.40205(10) no .
H(18) H(20) 2.90956(13) no .
H(19) H(21) 2.86433(15) no .
H(19) H(22) 2.38536(10) no .
H(20) H(21) 2.38511(13) no .
H(20) H(22) 2.34341(12) no .
H(21) H(23) 2.90927(13) no .
H(21) H(24) 2.48302(15) no .
H(22) H(23) 2.34302(14) no .
H(22) H(24) 2.88528(16) no .
H(23) H(25) 2.38674(12) no .
H(23) H(26) 2.34487(9) no .
H(24) H(25) 2.35997(11) no .
H(24) H(26) 2.87206(18) no .
H(24) H(27) 2.82759(13) no .
H(24) H(28) 2.42674(11) no .
H(25) H(27) 2.27324(12) no .
H(25) H(28) 3.04087(14) no .
H(26) H(27) 3.3887(2) no .
H(27) H(29) 2.33355(11) no .
H(27) H(30) 2.41249(11) no .
H(28) H(29) 2.41011(10) no .
H(28) H(30) 2.86597(11) no .
O(7) H(33) 2.6775(19) no .
O(7) H(45) 3.246(2) no .
O(7) H(46) 2.590(3) no .
O(8) H(34) 2.6556(17) no .
O(8) H(37) 3.261(3) no .
O(8) H(38) 2.581(3) no .
O(10) H(35) 3.247(2) no .
O(10) H(36) 2.5865(19) no .
O(10) H(39) 2.535(3) no .
O(10) H(40) 3.232(2) no .
O(11) H(41) 2.531(3) no .
O(11) H(42) 3.229(3) no .
O(11) H(51) 3.245(3) no .
O(11) H(52) 2.589(2) no .
O(12) H(47) 2.568(3) no .
O(12) H(48) 3.240(2) no .
O(12) H(53) 3.238(2) no .
O(12) H(54) 2.5800(19) no .
O(13) H(43) 3.2655(18) no .
O(13) H(44) 2.6344(19) no .
O(13) H(49) 2.5970(17) no .
O(13) H(50) 3.2641(19) no .
C(29) H(33) 3.260(3) no .
C(30) H(34) 3.246(4) no .
C(31) H(31) 3.260(3) no .
C(31) H(43) 2.434(3) no .
C(31) H(44) 3.346(3) no .
C(32) H(32) 3.265(3) no .
C(32) H(34) 3.274(3) no .
C(32) H(43) 2.475(3) no .
C(32) H(44) 2.947(3) no .
C(32) H(46) 3.572(3) no .
C(33) H(31) 3.261(3) no .
C(33) H(33) 3.282(3) no .
C(33) H(35) 2.544(4) no .
C(33) H(36) 2.741(3) no .
C(34) H(32) 3.255(4) no .
C(34) H(35) 2.582(4) no .
C(34) H(36) 2.907(3) no .
C(35) H(34) 2.498(3) no .
C(36) H(41) 2.507(3) no .
C(36) H(42) 2.601(3) no .
C(37) H(53) 2.556(4) no .
C(37) H(54) 2.594(4) no .
C(38) H(37) 2.506(3) no .
C(38) H(38) 2.580(4) no .
C(39) H(33) 2.587(3) no .
C(40) H(47) 2.501(3) no .
C(40) H(48) 2.592(3) no .
C(41) H(45) 2.512(3) no .
C(41) H(46) 2.561(3) no .
C(42) H(51) 2.568(3) no .
C(42) H(52) 2.590(4) no .
C(43) H(49) 2.591(3) no .
C(43) H(50) 2.553(4) no .
C(44) H(39) 2.564(3) no .
C(44) H(40) 2.591(4) no .
H(31) H(32) 2.32931(11) no .
H(31) H(34) 2.33195(11) no .
H(32) H(33) 2.33672(12) no .
H(33) H(43) 1.89439(9) no .
H(33) H(44) 2.98286(14) no .
H(34) H(35) 2.11879(10) no .
H(34) H(36) 2.44666(12) no .
H(35) H(37) 2.31833(11) no .
H(35) H(38) 2.37799(11) no .
H(36) H(37) 2.38171(13) no .
H(36) H(38) 2.85192(19) no .
H(37) H(41) 2.71279(13) no .
H(37) H(42) 2.36714(11) no .
H(38) H(41) 2.34790(11) no .
H(38) H(42) 2.97200(14) no .
H(39) H(41) 2.86591(15) no .
H(39) H(42) 2.41498(11) no .
H(39) H(53) 2.83054(15) no .
H(39) H(54) 2.39801(15) no .
H(40) H(41) 2.41358(10) no .
H(40) H(42) 2.33289(12) no .
H(40) H(53) 2.38728(15) no .
H(40) H(54) 2.92943(13) no .
H(43) H(45) 2.32640(12) no .
H(43) H(46) 2.34750(9) no .
H(44) H(45) 2.35517(11) no .
H(44) H(46) 2.84772(15) no .
H(45) H(47) 2.72080(13) no .
H(45) H(48) 2.36206(10) no .
H(46) H(47) 2.31642(10) no .
H(46) H(48) 2.93642(14) no .
H(47) H(49) 2.86291(19) no .
H(47) H(50) 2.38860(11) no .
H(48) H(49) 2.39188(10) no .
H(48) H(50) 2.33478(11) no .
H(49) H(51) 2.89441(13) no .
H(49) H(52) 2.42261(10) no .
H(50) H(51) 2.36101(10) no .
H(50) H(52) 2.86709(11) no .
H(51) H(53) 2.35146(12) no .
H(51) H(54) 2.37846(13) no .
H(52) H(53) 2.37812(10) no .
H(52) H(54) 2.86491(16) no .
N(1) H(60) 2.679(3) no .
N(1) H(61) 2.669(2) no .
N(1) H(63) 2.6473(19) no .
N(1) H(64) 2.642(2) no .
N(2) H(55) 2.676(3) no .
N(2) H(56) 2.657(3) no .
N(2) H(58) 2.670(2) no .
N(2) H(59) 2.654(2) no .
C(45) H(4) 2.859(3) no .
C(45) H(5) 3.212(3) no .
C(45) H(6) 2.460(3) no .
C(45) H(58) 3.367(3) no .
C(45) H(59) 2.740(3) no .
C(45) H(61) 3.295(3) no .
C(45) H(62) 2.697(3) no .
C(46) H(60) 3.359(3) no .
C(46) H(61) 2.734(3) no .
C(46) H(62) 3.232(3) no .
C(46) H(63) 2.728(3) no .
C(46) H(64) 3.357(3) no .
C(47) H(4) 2.474(3) no .
C(47) H(5) 2.833(3) no .
C(47) H(6) 3.218(3) no .
C(47) H(55) 3.367(3) no .
C(47) H(56) 2.751(3) no .
C(47) H(62) 2.690(3) no .
C(47) H(63) 3.280(3) no .
C(48) H(1) 2.862(3) no .
C(48) H(2) 3.210(3) no .
C(48) H(3) 2.465(3) no .
C(48) H(56) 3.308(3) no .
C(48) H(57) 2.708(3) no .
C(48) H(63) 2.723(3) no .
C(48) H(64) 3.356(3) no .
C(49) H(55) 3.355(3) no .
C(49) H(56) 2.731(3) no .
C(49) H(57) 3.248(3) no .
C(49) H(58) 3.352(3) no .
C(49) H(59) 2.717(3) no .
C(50) H(1) 3.185(3) no .
C(50) H(2) 2.429(3) no .
C(50) H(3) 2.862(3) no .
C(50) H(57) 2.706(3) no .
C(50) H(59) 3.282(3) no .
C(50) H(60) 3.357(3) no .
C(50) H(61) 2.726(3) no .
H(1) H(60) 2.76843(12) no .
H(1) H(61) 3.21730(13) no .
H(1) H(62) 2.16715(16) no .
H(1) H(63) 3.51211(18) no .
H(1) H(64) 3.28999(16) no .
H(2) H(60) 3.54371(15) no .
H(2) H(61) 3.33510(14) no .
H(2) H(62) 2.47917(12) no .
H(2) H(63) 2.56491(14) no .
H(2) H(64) 2.29947(15) no .
H(3) H(60) 2.63038(11) no .
H(3) H(61) 2.33790(12) no .
H(3) H(62) 2.74071(14) no .
H(3) H(63) 2.75973(16) no .
H(3) H(64) 3.21421(16) no .
H(4) H(55) 3.22847(12) no .
H(4) H(56) 2.74764(12) no .
H(4) H(57) 2.74532(13) no .
H(4) H(58) 2.64926(15) no .
H(4) H(59) 2.32607(15) no .
H(5) H(55) 3.34257(14) no .
H(5) H(56) 3.52624(14) no .
H(5) H(57) 2.17347(13) no .
H(5) H(58) 2.72206(16) no .
H(5) H(59) 3.17149(16) no .
H(6) H(55) 2.34656(11) no .
H(6) H(56) 2.59710(12) no .
H(6) H(57) 2.46123(15) no .
H(6) H(58) 3.53737(17) no .
H(6) H(59) 3.34599(17) no .
H(55) H(57) 2.35931(11) no .
H(55) H(63) 2.36159(16) no .
H(55) H(64) 2.39247(15) no .
H(56) H(57) 2.87635(12) no .
H(56) H(59) 2.60651(12) no .
H(56) H(62) 2.55124(16) no .
H(56) H(63) 2.87653(14) no .
H(56) H(64) 2.36198(13) no .
H(57) H(58) 2.35059(11) no .
H(57) H(59) 2.86571(18) no .
H(57) H(61) 2.55794(16) no .
H(57) H(63) 2.55659(12) no .
H(58) H(60) 2.39463(15) no .
H(58) H(61) 2.37029(13) no .
H(58) H(62) 3.59754(15) no .
H(59) H(60) 2.36692(16) no .
H(59) H(61) 2.87981(14) no .
H(59) H(62) 2.53383(12) no .
H(60) H(62) 2.36225(11) no .
H(61) H(62) 2.87366(12) no .
H(61) H(63) 2.57242(12) no .
H(62) H(63) 2.86933(18) no .
H(62) H(64) 2.35850(11) no .
Ni(1) H(35) 3.2383(5) no 2_656
Ni(1) H(37) 3.4336(4) no 2_656
Ni(1) H(38) 2.9527(5) no 2_656
S(1) H(29) 3.5099(9) no 2_766
S(1) H(37) 3.2423(9) no 2_656
S(1) H(48) 2.9191(6) no 2_666
S(1) H(49) 3.3790(8) no 2_666
S(1) H(50) 3.0884(7) no 2_666
S(2) H(50) 3.5660(7) no 2_666
S(2) H(53) 3.4307(8) no .
S(2) H(54) 3.4323(8) no .
S(3) H(11) 3.2721(9) no 1_455
S(3) H(12) 2.8754(9) no 1_455
S(3) H(14) 3.4232(8) no 1_455
S(3) H(39) 3.0757(10) no .
S(3) H(54) 2.9916(8) no .
S(4) H(11) 3.5588(8) no 2_656
S(5) H(15) 3.4798(9) no 2_656
S(5) H(18) 3.0136(8) no 2_656
S(5) H(38) 2.9601(9) no 2_656
S(5) H(57) 3.1025(9) no 2_656
S(5) H(63) 3.1204(8) no 2_656
S(6) H(18) 3.2075(8) no 2_656
S(6) H(35) 3.5620(8) no 2_656
S(6) H(38) 3.5092(8) no 2_656
S(6) H(55) 3.0393(9) no 2_656
S(6) H(63) 3.0613(7) no 2_656
S(7) H(33) 3.2018(8) no 1_556
S(8) H(26) 3.3819(8) no 1_556
S(8) H(31) 3.4641(9) no 2_656
S(8) H(32) 3.3958(11) no 2_656
S(8) H(44) 2.9828(10) no 1_556
S(8) H(55) 3.4151(8) no 1_556
S(8) H(56) 3.2660(8) no 1_556
S(8) H(64) 2.7930(9) no 1_556
S(9) H(24) 3.4740(7) no 2_766
S(9) H(27) 3.2169(8) no 2_766
S(9) H(31) 3.5317(10) no 2_656
S(10) H(27) 3.3260(9) no 2_766
S(10) H(28) 3.3338(7) no 2_766
S(10) H(29) 3.0941(8) no 2_766
S(10) H(35) 3.2103(9) no 2_656
S(10) H(48) 3.1634(8) no 2_666
C(1) H(37) 3.542(4) no 2_656
C(2) H(39) 3.509(3) no .
C(2) H(54) 3.497(3) no .
C(3) H(38) 3.466(4) no 2_656
C(3) H(41) 3.553(4) no 2_656
C(4) H(35) 3.510(3) no 2_656
C(5) H(31) 3.269(4) no 2_656
C(5) H(44) 3.517(3) no 1_556
C(6) H(27) 3.385(3) no 2_766
C(6) H(34) 3.589(4) no 2_656
C(6) H(35) 3.364(3) no 2_656
Ni(2) H(30) 3.1204(5) no 2_666
S(11) H(30) 3.5504(8) no 2_666
S(11) H(49) 3.1665(8) no 2_666
S(11) H(59) 3.0160(7) no 2_666
S(11) H(60) 3.0381(9) no 2_666
S(11) H(62) 3.5036(8) no 2_666
S(12) H(7) 3.1662(8) no 1_455
S(13) H(8) 3.5371(12) no 2_666
S(13) H(9) 3.3595(10) no 2_666
S(13) H(11) 3.0616(11) no 1_455
S(13) H(58) 2.8077(10) no 1_455
S(13) H(60) 3.2924(8) no 1_455
S(13) H(61) 3.1772(8) no 1_455
S(14) H(9) 3.3233(10) no 2_666
S(14) H(10) 3.5899(9) no 2_666
S(14) H(39) 3.4710(7) no 2_556
S(15) H(15) 3.0239(8) no 2_656
S(15) H(30) 3.2775(9) no 2_666
S(15) H(36) 2.9212(8) no 2_556
S(16) H(15) 3.0482(7) no 2_656
S(16) H(17) 3.1127(8) no 2_656
S(16) H(18) 3.4416(9) no 2_656
S(16) H(34) 3.4722(9) no 2_556
S(17) H(21) 3.2475(8) no 1_456
S(17) H(22) 3.2152(8) no 1_456
S(18) H(21) 2.9249(8) no 1_456
S(18) H(24) 3.1559(9) no 1_456
S(18) H(43) 2.9307(8) no 1_556
S(18) H(44) 3.4962(9) no 1_556
S(18) H(45) 3.1556(8) no 1_556
S(19) H(26) 3.2903(10) no 2_666
S(19) H(44) 3.5212(8) no 2_666
S(20) H(26) 3.2273(8) no 2_666
S(20) H(48) 3.5664(9) no 2_666
S(20) H(49) 3.2239(8) no 2_666
S(20) H(56) 3.5383(7) no 2_666
S(20) H(59) 3.3568(8) no 2_666
S(20) H(62) 2.9807(9) no 2_666
C(7) H(10) 3.595(3) no 2_666
C(8) H(9) 3.064(4) no 2_666
C(9) H(10) 3.316(4) no 2_666
C(10) H(25) 3.545(4) no 2_666
C(11) H(21) 3.360(3) no 1_456
C(11) H(24) 3.518(3) no 1_456
C(12) H(25) 3.528(3) no 2_666
C(12) H(26) 2.984(4) no 2_666
O(1) H(47) 2.560(3) no 1_655
O(1) H(48) 3.228(3) no 1_655
O(1) H(1) 2.0724(16) no .
O(1) H(2) 3.4954(17) no .
O(1) H(3) 3.0505(17) no .
O(1) H(60) 3.3903(18) no .
O(2) H(1) 2.247(3) no .
O(2) H(2) 2.941(3) no .
O(2) H(62) 2.700(2) no .
O(3) H(1) 3.0144(18) no .
O(3) H(2) 2.1136(19) no .
O(3) H(3) 3.581(2) no .
O(3) H(62) 3.538(2) no .
O(3) H(64) 2.7281(19) no .
O(4) H(33) 3.559(2) no 1_655
O(4) H(43) 3.278(2) no 1_655
O(4) H(46) 2.8250(17) no 1_655
O(4) H(1) 3.587(2) no .
O(4) H(2) 2.275(2) no .
O(4) H(3) 2.9484(19) no .
O(4) H(63) 3.290(3) no .
O(4) H(64) 3.399(3) no .
O(5) H(46) 3.3487(18) no 1_655
O(5) H(1) 3.469(2) no .
O(5) H(2) 2.999(2) no .
O(5) H(3) 2.045(3) no .
O(5) H(61) 3.060(3) no .
O(5) H(63) 3.356(2) no .
O(6) H(47) 2.513(2) no 1_655
O(6) H(1) 2.758(2) no .
O(6) H(2) 3.5921(19) no .
O(6) H(3) 2.2462(18) no .
O(6) H(60) 2.826(3) no .
O(6) H(61) 3.0936(19) no .
C(13) H(47) 2.764(4) no 1_655
C(13) H(48) 3.509(3) no 1_655
C(13) H(50) 3.231(4) no 1_655
C(13) H(1) 3.175(3) no .
C(13) H(60) 3.531(3) no .
C(14) H(47) 2.767(3) no 1_655
C(14) H(50) 3.218(3) no 1_655
C(14) H(1) 3.441(3) no .
C(14) H(3) 3.410(3) no .
C(14) H(60) 3.223(3) no .
C(15) H(50) 3.426(3) no 1_655
C(15) H(51) 3.326(4) no 1_655
C(16) H(50) 3.582(4) no 1_655
C(16) H(51) 3.516(4) no 1_655
C(16) H(51) 3.547(4) no 2_766
C(16) H(52) 3.381(3) no 2_766
C(16) H(53) 3.082(3) no 2_766
C(17) H(50) 3.557(4) no 1_655
C(17) H(53) 3.029(3) no 2_766
C(18) H(37) 3.251(3) no 1_665
C(18) H(50) 3.408(4) no 1_655
C(19) H(47) 3.433(3) no 1_655
C(19) H(54) 3.344(4) no 1_655
C(19) H(3) 2.864(3) no .
C(19) H(60) 3.459(4) no .
C(19) H(61) 3.136(4) no .
C(20) H(47) 3.506(3) no 1_655
C(20) H(3) 2.848(4) no .
C(21) H(46) 3.415(3) no 1_655
C(21) H(2) 3.592(4) no .
C(21) H(3) 3.146(4) no .
C(22) H(2) 3.191(3) no .
C(22) H(3) 3.363(3) no .
C(22) H(63) 3.225(4) no .
C(23) H(32) 2.929(3) no 2_655
C(23) H(2) 2.855(3) no .
C(23) H(63) 3.546(3) no .
C(23) H(64) 3.166(4) no .
C(24) H(31) 3.471(3) no 2_655
C(24) H(32) 3.143(3) no 2_655
C(24) H(43) 3.568(4) no 1_655
C(24) H(2) 2.931(3) no .
C(24) H(64) 3.456(3) no .
C(25) H(2) 3.243(3) no .
C(26) H(1) 3.307(4) no .
C(26) H(2) 3.433(4) no .
C(26) H(62) 3.323(3) no .
C(27) H(34) 3.295(4) no 1_665
C(27) H(1) 2.700(3) no .
C(27) H(2) 3.598(3) no .
C(28) H(34) 3.549(3) no 1_665
C(28) H(35) 3.175(3) no 1_665
C(28) H(36) 3.340(3) no 1_665
C(28) H(47) 3.482(4) no 1_655
C(28) H(48) 3.526(4) no 1_655
C(28) H(1) 2.873(3) no .
H(7) S(12) 3.1662(8) no 1_655
H(7) H(51) 3.2973(3) no 1_655
H(7) H(54) 3.07218(15) no 1_655
H(8) S(13) 3.5371(12) no 2_666
H(8) C(43) 2.929(3) no 2_766
H(8) C(44) 3.213(3) no 2_766
H(8) H(51) 2.81357(15) no 2_766
H(8) H(52) 2.45459(11) no 2_766
H(8) H(53) 2.63089(14) no 2_766
H(9) S(13) 3.3595(10) no 2_666
H(9) S(14) 3.3233(10) no 2_666
H(9) C(8) 3.064(4) no 2_666
H(9) C(44) 3.441(3) no 2_766
H(9) H(37) 3.58041(15) no 1_665
H(9) H(40) 3.16251(14) no 2_766
H(9) H(42) 3.12873(17) no 1_665
H(9) H(53) 2.50908(12) no 2_766
H(10) S(14) 3.5899(9) no 2_666
H(10) C(7) 3.595(3) no 2_666
H(10) C(9) 3.316(4) no 2_666
H(10) C(35) 3.525(3) no 1_665
H(10) C(36) 3.248(3) no 1_665
H(10) H(35) 3.53540(14) no 1_665
H(10) H(36) 3.19074(13) no 1_665
H(10) H(37) 2.42025(12) no 1_665
H(10) H(42) 3.57126(18) no 1_665
H(11) S(3) 3.2721(9) no 1_655
H(11) S(4) 3.5588(8) no 2_656
H(11) S(13) 3.0616(11) no 1_655
H(11) C(48) 3.229(4) no .
H(11) H(3) 3.01985(14) no .
H(11) H(60) 3.05150(13) no .
H(11) H(61) 2.52433(13) no .
H(12) S(3) 2.8754(9) no 1_655
H(12) O(12) 3.085(2) no 1_655
H(12) C(43) 3.558(3) no 1_655
H(12) C(44) 3.283(4) no 1_655
H(12) H(54) 2.43764(14) no 1_655
H(13) O(12) 2.8621(17) no 1_655
H(13) O(13) 3.2557(18) no 1_655
H(13) C(41) 3.404(3) no 1_655
H(13) H(46) 3.07633(13) no 1_655
H(13) H(47) 2.91446(16) no 1_655
H(13) H(54) 3.45027(16) no 1_655
H(13) N(2) 3.141(3) no 1_655
H(13) H(3) 3.19741(16) no .
H(13) H(4) 2.8553(2) no 1_655
H(13) H(5) 3.01115(19) no 1_655
H(13) H(6) 3.02639(16) no 1_655
H(14) S(3) 3.4232(8) no 1_655
H(14) H(39) 3.50839(16) no 1_655
H(14) H(54) 3.54867(16) no 1_655
H(15) S(5) 3.4798(9) no 2_656
H(15) S(15) 3.0239(8) no 2_656
H(15) S(16) 3.0482(7) no 2_656
H(15) O(8) 3.368(3) no 1_655
H(15) C(33) 3.412(3) no 1_655
H(15) H(36) 3.22810(16) no 1_655
H(16) O(7) 2.548(2) no 1_655
H(16) O(8) 2.736(3) no 1_655
H(16) C(32) 2.689(3) no 1_655
H(16) C(33) 2.728(4) no 1_655
H(16) C(39) 3.462(3) no 1_655
H(16) C(40) 3.497(3) no 1_655
H(16) H(36) 3.56827(18) no 1_655
H(16) H(46) 2.89236(16) no 1_655
H(16) H(3) 3.54092(17) no .
H(16) H(6) 2.9952(2) no 1_655
H(17) S(16) 3.1127(8) no 2_656
H(17) C(29) 3.243(4) no 1_655
H(17) C(30) 3.238(4) no 1_655
H(17) C(31) 3.182(3) no 1_655
H(17) C(32) 3.149(3) no 1_655
H(17) C(33) 3.229(4) no 1_655
H(17) C(34) 3.237(4) no 1_655
H(18) S(5) 3.0136(8) no 2_656
H(18) S(6) 3.2075(8) no 2_656
H(18) S(16) 3.4416(9) no 2_656
H(18) C(50) 3.333(4) no .
H(18) H(2) 3.2195(2) no .
H(18) H(3) 3.37757(18) no .
H(18) H(63) 2.48800(12) no .
H(18) H(64) 3.38657(16) no .
H(19) C(30) 3.465(3) no 2_655
H(19) H(32) 2.51748(12) no 2_655
H(19) C(50) 3.150(3) no .
H(19) H(2) 2.91299(13) no .
H(19) H(63) 2.91661(12) no .
H(19) H(64) 2.49301(10) no .
H(20) H(20) 3.34316(14) no 2_755
H(20) C(30) 3.324(4) no 1_655
H(20) C(30) 3.587(4) no 2_655
H(20) C(31) 3.192(4) no 1_655
H(20) H(32) 3.33727(15) no 1_655
H(20) H(32) 2.78421(15) no 2_655
H(20) H(33) 3.0886(3) no 1_655
H(21) S(17) 3.2475(8) no 1_654
H(21) S(18) 2.9249(8) no 1_654
H(21) C(11) 3.360(3) no 1_654
H(21) C(39) 3.544(4) no 1_655
H(21) H(33) 3.17228(15) no 1_655
H(21) H(43) 2.71603(16) no 1_655
H(21) H(45) 3.50474(17) no 1_655
H(21) H(46) 3.33415(15) no 1_655
H(21) H(2) 3.32111(14) no .
H(22) S(17) 3.2152(8) no 1_654
H(22) C(29) 3.074(3) no 2_655
H(22) C(30) 3.074(3) no 2_655
H(22) H(31) 2.51166(11) no 2_655
H(22) H(32) 2.52279(13) no 2_655
H(23) H(23) 3.30165(16) no 2_765
H(23) H(25) 3.20894(15) no 2_765
H(23) H(31) 3.14203(13) no 2_655
H(24) S(9) 3.4740(7) no 2_766
H(24) S(18) 3.1559(9) no 1_654
H(24) C(11) 3.518(3) no 1_654
H(25) C(10) 3.545(4) no 2_666
H(25) C(12) 3.528(3) no 2_666
H(25) H(23) 3.20894(15) no 2_765
H(25) H(31) 3.12790(17) no 1_665
H(25) H(34) 3.46386(17) no 1_665
H(26) S(8) 3.3819(8) no 1_554
H(26) S(19) 3.2903(10) no 2_666
H(26) S(20) 3.2273(8) no 2_666
H(26) C(12) 2.984(4) no 2_666
H(26) H(1) 3.58033(14) no .
H(26) H(2) 3.56839(15) no .
H(26) H(62) 2.96897(13) no .
H(26) H(64) 3.35847(18) no .
H(27) S(9) 3.2169(8) no 2_766
H(27) S(10) 3.3260(9) no 2_766
H(27) C(6) 3.385(3) no 2_766
H(27) C(34) 3.298(4) no 1_665
H(27) H(31) 3.52038(14) no 1_665
H(27) H(34) 2.45278(15) no 1_665
H(27) H(35) 3.10360(15) no 1_665
H(28) S(10) 3.3338(7) no 2_766
H(28) C(40) 3.498(4) no 1_655
H(28) H(45) 2.84290(14) no 1_655
H(28) H(46) 3.25689(17) no 1_655
H(28) H(47) 3.33936(12) no 1_655
H(28) H(48) 3.23436(17) no 1_655
H(28) N(1) 3.364(2) no .
H(28) H(1) 2.63673(11) no .
H(28) H(2) 3.29488(17) no .
H(29) S(1) 3.5099(9) no 2_766
H(29) S(10) 3.0941(8) no 2_766
H(29) C(35) 3.140(3) no 1_665
H(29) C(36) 3.562(3) no 1_665
H(29) H(34) 3.47454(13) no 1_665
H(29) H(35) 2.55736(15) no 1_665
H(29) H(36) 3.02910(17) no 1_665
H(29) H(37) 2.99929(15) no 1_665
H(29) H(47) 3.45321(19) no 1_655
H(29) H(48) 3.10198(15) no 1_655
H(30) Ni(2) 3.1204(5) no 2_666
H(30) S(11) 3.5504(8) no 2_666
H(30) S(15) 3.2775(9) no 2_666
H(30) C(35) 3.367(3) no 1_665
H(30) H(34) 3.28331(14) no 1_665
H(30) H(35) 3.09072(15) no 1_665
H(30) H(36) 2.78763(17) no 1_665
H(30) H(1) 3.3232(2) no .
O(7) H(16) 2.548(2) no 1_455
O(7) H(4) 3.1341(18) no .
O(7) H(5) 3.5459(19) no .
O(7) H(6) 2.091(2) no .
O(7) H(55) 2.697(3) no .
O(7) H(56) 2.9550(19) no .
O(8) H(15) 3.368(3) no 1_455
O(8) H(16) 2.736(3) no 1_455
O(8) H(5) 2.8812(17) no .
O(8) H(6) 2.2175(18) no .
O(8) H(55) 3.1386(19) no .
O(8) H(57) 3.5012(19) no .
O(10) H(5) 2.178(3) no .
O(10) H(6) 3.142(3) no .
O(10) H(57) 3.269(2) no .
O(11) H(4) 2.894(2) no .
O(11) H(5) 2.2288(19) no .
O(11) H(58) 2.750(2) no .
O(12) H(12) 3.085(2) no 1_455
O(12) H(13) 2.8621(17) no 1_455
O(12) H(4) 2.219(2) no .
O(12) H(5) 3.071(3) no .
O(12) H(6) 3.577(2) no .
O(12) H(58) 3.418(3) no .
O(12) H(59) 3.209(3) no .
O(13) H(13) 3.2557(18) no 1_455
O(13) H(4) 2.190(3) no .
O(13) H(5) 3.565(3) no .
O(13) H(6) 2.785(3) no .
O(13) H(56) 2.942(3) no .
O(13) H(59) 3.332(2) no .
C(29) H(17) 3.243(4) no 1_455
C(29) H(22) 3.074(3) no 2_655
C(30) H(17) 3.238(4) no 1_455
C(30) H(19) 3.465(3) no 2_655
C(30) H(20) 3.324(4) no 1_455
C(30) H(20) 3.587(4) no 2_655
C(30) H(22) 3.074(3) no 2_655
C(31) H(17) 3.182(3) no 1_455
C(31) H(20) 3.192(4) no 1_455
C(32) H(16) 2.689(3) no 1_455
C(32) H(17) 3.149(3) no 1_455
C(32) H(6) 3.012(3) no .
C(32) H(55) 3.246(3) no .
C(33) H(15) 3.412(3) no 1_455
C(33) H(16) 2.728(4) no 1_455
C(33) H(17) 3.229(4) no 1_455
C(33) H(6) 3.062(3) no .
C(33) H(55) 3.497(3) no .
C(34) H(17) 3.237(4) no 1_455
C(34) H(27) 3.298(4) no 1_445
C(35) H(10) 3.525(3) no 1_445
C(35) H(29) 3.140(3) no 1_445
C(35) H(30) 3.367(3) no 1_445
C(35) H(5) 3.435(3) no .
C(35) H(6) 3.333(3) no .
C(36) H(10) 3.248(3) no 1_445
C(36) H(29) 3.562(3) no 1_445
C(36) H(5) 2.891(3) no .
C(36) H(6) 3.381(4) no .
C(36) H(57) 3.155(3) no .
C(37) H(5) 2.968(3) no .
C(38) H(40) 3.596(4) no 2_656
C(38) H(5) 2.758(4) no .
C(38) H(57) 3.464(4) no .
C(39) H(16) 3.462(3) no 1_455
C(39) H(21) 3.544(4) no 1_455
C(39) H(6) 3.098(4) no .
C(39) H(55) 3.364(4) no .
C(39) H(56) 2.997(4) no .
C(40) H(16) 3.497(3) no 1_455
C(40) H(28) 3.498(4) no 1_455
C(40) H(4) 3.302(4) no .
C(40) H(6) 3.330(4) no .
C(40) H(56) 3.501(4) no .
C(41) H(13) 3.404(3) no 1_455
C(41) H(4) 2.945(4) no .
C(42) H(4) 2.804(3) no .
C(42) H(59) 3.182(4) no .
C(43) H(8) 2.929(3) no 2_766
C(43) H(12) 3.558(3) no 1_455
C(43) H(4) 3.129(3) no .
C(43) H(5) 3.595(3) no .
C(43) H(58) 3.183(4) no .
C(43) H(59) 3.454(3) no .
C(44) H(8) 3.213(3) no 2_766
C(44) H(9) 3.441(3) no 2_766
C(44) H(12) 3.283(4) no 1_455
C(44) H(4) 3.525(3) no .
C(44) H(5) 3.352(3) no .
C(44) H(58) 3.470(4) no .
H(31) S(8) 3.4641(9) no 2_656
H(31) S(9) 3.5317(10) no 2_656
H(31) C(5) 3.269(4) no 2_656
H(31) C(24) 3.471(3) no 2_655
H(31) H(22) 2.51166(11) no 2_655
H(31) H(23) 3.14203(13) no 2_655
H(31) H(25) 3.12790(17) no 1_445
H(31) H(27) 3.52038(14) no 1_445
H(32) S(8) 3.3958(11) no 2_656
H(32) C(23) 2.929(3) no 2_655
H(32) C(24) 3.143(3) no 2_655
H(32) H(19) 2.51748(12) no 2_655
H(32) H(20) 3.33727(15) no 1_455
H(32) H(20) 2.78421(15) no 2_655
H(32) H(22) 2.52279(13) no 2_655
H(33) S(7) 3.2018(8) no 1_554
H(33) O(4) 3.559(2) no 1_455
H(33) H(20) 3.0886(3) no 1_455
H(33) H(21) 3.17228(15) no 1_455
H(34) C(6) 3.589(4) no 2_656
H(34) S(16) 3.4722(9) no 2_556
H(34) C(27) 3.295(4) no 1_445
H(34) C(28) 3.549(3) no 1_445
H(34) H(25) 3.46386(17) no 1_445
H(34) H(27) 2.45278(15) no 1_445
H(34) H(29) 3.47454(13) no 1_445
H(34) H(30) 3.28331(14) no 1_445
H(35) Ni(1) 3.2383(5) no 2_656
H(35) S(6) 3.5620(8) no 2_656
H(35) S(10) 3.2103(9) no 2_656
H(35) C(4) 3.510(3) no 2_656
H(35) C(6) 3.364(3) no 2_656
H(35) C(28) 3.175(3) no 1_445
H(35) H(10) 3.53540(14) no 1_445
H(35) H(27) 3.10360(15) no 1_445
H(35) H(29) 2.55736(15) no 1_445
H(35) H(30) 3.09072(15) no 1_445
H(36) S(15) 2.9212(8) no 2_556
H(36) C(28) 3.340(3) no 1_445
H(36) H(10) 3.19074(13) no 1_445
H(36) H(15) 3.22810(16) no 1_455
H(36) H(16) 3.56827(18) no 1_455
H(36) H(29) 3.02910(17) no 1_445
H(36) H(30) 2.78763(17) no 1_445
H(37) Ni(1) 3.4336(4) no 2_656
H(37) S(1) 3.2423(9) no 2_656
H(37) C(1) 3.542(4) no 2_656
H(37) C(18) 3.251(3) no 1_445
H(37) H(9) 3.58041(15) no 1_445
H(37) H(10) 2.42025(12) no 1_445
H(37) H(29) 2.99929(15) no 1_445
H(38) Ni(1) 2.9527(5) no 2_656
H(38) S(5) 2.9601(9) no 2_656
H(38) S(6) 3.5092(8) no 2_656
H(38) C(3) 3.466(4) no 2_656
H(38) N(2) 3.174(3) no .
H(38) C(46) 3.137(3) no .
H(38) H(5) 2.76504(16) no .
H(38) H(6) 3.17960(16) no .
H(38) H(55) 3.58304(15) no .
H(38) H(57) 2.36166(13) no .
H(39) S(3) 3.0757(10) no .
H(39) C(2) 3.509(3) no .
H(39) S(14) 3.4710(7) no 2_556
H(39) H(14) 3.50839(16) no 1_455
H(39) H(5) 3.36423(15) no .
H(40) H(9) 3.16251(14) no 2_766
H(40) C(38) 3.596(4) no 2_656
H(40) H(40) 3.17108(16) no 2_656
H(40) H(42) 2.84204(12) no 2_656
H(41) C(3) 3.553(4) no 2_656
H(41) N(2) 3.470(3) no .
H(41) C(46) 3.474(3) no .
H(41) H(5) 2.73933(10) no .
H(41) H(57) 2.82048(12) no .
H(41) H(58) 3.29872(18) no .
H(42) H(9) 3.12873(17) no 1_445
H(42) H(10) 3.57126(18) no 1_445
H(42) H(40) 2.84204(12) no 2_656
H(43) S(18) 2.9307(8) no 1_554
H(43) O(4) 3.278(2) no 1_455
H(43) C(24) 3.568(4) no 1_455
H(43) H(21) 2.71603(16) no 1_455
H(44) S(8) 2.9828(10) no 1_554
H(44) C(5) 3.517(3) no 1_554
H(44) S(18) 3.4962(9) no 1_554
H(44) S(19) 3.5212(8) no 2_666
H(44) C(45) 3.132(4) no .
H(44) H(6) 3.33416(14) no .
H(44) H(55) 2.98423(12) no .
H(44) H(56) 2.40183(12) no .
H(45) S(18) 3.1556(8) no 1_554
H(45) H(21) 3.50474(17) no 1_455
H(45) H(28) 2.84290(14) no 1_455
H(46) O(4) 2.8250(17) no 1_455
H(46) O(5) 3.3487(18) no 1_455
H(46) C(21) 3.415(3) no 1_455
H(46) H(13) 3.07633(13) no 1_455
H(46) H(16) 2.89236(16) no 1_455
H(46) H(21) 3.33415(15) no 1_455
H(46) H(28) 3.25689(17) no 1_455
H(46) N(1) 3.364(3) no 1_455
H(46) H(1) 3.28931(18) no 1_455
H(46) H(2) 3.0888(3) no 1_455
H(46) H(3) 3.15910(19) no 1_455
H(46) H(4) 3.58172(16) no .
H(46) H(6) 3.53871(15) no .
H(47) O(1) 2.560(3) no 1_455
H(47) O(6) 2.513(2) no 1_455
H(47) C(13) 2.764(4) no 1_455
H(47) C(14) 2.767(3) no 1_455
H(47) C(19) 3.433(3) no 1_455
H(47) C(20) 3.506(3) no 1_455
H(47) C(28) 3.482(4) no 1_455
H(47) H(13) 2.91446(16) no 1_455
H(47) H(28) 3.33936(12) no 1_455
H(47) H(29) 3.45321(19) no 1_455
H(47) H(1) 3.2732(3) no 1_455
H(47) H(3) 3.3770(3) no 1_455
H(47) H(4) 3.34955(16) no .
H(48) S(1) 2.9191(6) no 2_666
H(48) S(10) 3.1634(8) no 2_666
H(48) S(20) 3.5664(9) no 2_666
H(48) O(1) 3.228(3) no 1_455
H(48) C(13) 3.509(3) no 1_455
H(48) C(28) 3.526(4) no 1_455
H(48) H(28) 3.23436(17) no 1_455
H(48) H(29) 3.10198(15) no 1_455
H(49) S(1) 3.3790(8) no 2_666
H(49) S(11) 3.1665(8) no 2_666
H(49) S(20) 3.2239(8) no 2_666
H(49) C(47) 3.337(4) no .
H(49) H(4) 2.82591(17) no .
H(49) H(58) 3.45715(16) no .
H(49) H(59) 2.45882(12) no .
H(50) S(1) 3.0884(7) no 2_666
H(50) S(2) 3.5660(7) no 2_666
H(50) C(13) 3.231(4) no 1_455
H(50) C(14) 3.218(3) no 1_455
H(50) C(15) 3.426(3) no 1_455
H(50) C(16) 3.582(4) no 1_455
H(50) C(17) 3.557(4) no 1_455
H(50) C(18) 3.408(4) no 1_455
H(51) C(15) 3.326(4) no 1_455
H(51) C(16) 3.516(4) no 1_455
H(51) C(16) 3.547(4) no 2_766
H(51) H(7) 3.2973(3) no 1_455
H(51) H(8) 2.81357(15) no 2_766
H(51) H(51) 3.35252(14) no 2_666
H(52) C(16) 3.381(3) no 2_766
H(52) H(8) 2.45459(11) no 2_766
H(52) C(47) 3.113(3) no .
H(52) H(4) 3.17118(14) no .
H(52) H(58) 2.50801(10) no .
H(52) H(59) 2.82339(12) no .
H(53) S(2) 3.4307(8) no .
H(53) C(16) 3.082(3) no 2_766
H(53) C(17) 3.029(3) no 2_766
H(53) H(8) 2.63089(14) no 2_766
H(53) H(9) 2.50908(12) no 2_766
H(54) S(2) 3.4323(8) no .
H(54) S(3) 2.9916(8) no .
H(54) C(2) 3.497(3) no .
H(54) C(19) 3.344(4) no 1_455
H(54) H(7) 3.07218(15) no 1_455
H(54) H(12) 2.43764(14) no 1_455
H(54) H(13) 3.45027(16) no 1_455
H(54) H(14) 3.54867(16) no 1_455
N(1) H(28) 3.364(2) no .
N(1) H(46) 3.364(3) no 1_655
N(2) H(13) 3.141(3) no 1_455
N(2) H(38) 3.174(3) no .
N(2) H(41) 3.470(3) no .
C(45) H(44) 3.132(4) no .
C(46) H(38) 3.137(3) no .
C(46) H(41) 3.474(3) no .
C(47) H(49) 3.337(4) no .
C(47) H(52) 3.113(3) no .
C(48) H(11) 3.229(4) no .
C(50) H(18) 3.333(4) no .
C(50) H(19) 3.150(3) no .
H(1) O(1) 2.0724(16) no .
H(1) O(2) 2.247(3) no .
H(1) O(3) 3.0144(18) no .
H(1) O(4) 3.587(2) no .
H(1) O(5) 3.469(2) no .
H(1) O(6) 2.758(2) no .
H(1) C(13) 3.175(3) no .
H(1) C(14) 3.441(3) no .
H(1) C(26) 3.307(4) no .
H(1) C(27) 2.700(3) no .
H(1) C(28) 2.873(3) no .
H(1) H(26) 3.58033(14) no .
H(1) H(28) 2.63673(11) no .
H(1) H(30) 3.3232(2) no .
H(1) H(46) 3.28931(18) no 1_655
H(1) H(47) 3.2732(3) no 1_655
H(2) O(1) 3.4954(17) no .
H(2) O(2) 2.941(3) no .
H(2) O(3) 2.1136(19) no .
H(2) O(4) 2.275(2) no .
H(2) O(5) 2.999(2) no .
H(2) O(6) 3.5921(19) no .
H(2) C(21) 3.592(4) no .
H(2) C(22) 3.191(3) no .
H(2) C(23) 2.855(3) no .
H(2) C(24) 2.931(3) no .
H(2) C(25) 3.243(3) no .
H(2) C(26) 3.433(4) no .
H(2) C(27) 3.598(3) no .
H(2) H(18) 3.2195(2) no .
H(2) H(19) 2.91299(13) no .
H(2) H(21) 3.32111(14) no .
H(2) H(26) 3.56839(15) no .
H(2) H(28) 3.29488(17) no .
H(2) H(46) 3.0888(3) no 1_655
H(3) O(1) 3.0505(17) no .
H(3) O(3) 3.581(2) no .
H(3) O(4) 2.9484(19) no .
H(3) O(5) 2.045(3) no .
H(3) O(6) 2.2462(18) no .
H(3) C(14) 3.410(3) no .
H(3) C(19) 2.864(3) no .
H(3) C(20) 2.848(4) no .
H(3) C(21) 3.146(4) no .
H(3) C(22) 3.363(3) no .
H(3) H(11) 3.01985(14) no .
H(3) H(13) 3.19741(16) no .
H(3) H(16) 3.54092(17) no .
H(3) H(18) 3.37757(18) no .
H(3) H(46) 3.15910(19) no 1_655
H(3) H(47) 3.3770(3) no 1_655
H(4) H(13) 2.8553(2) no 1_455
H(4) O(7) 3.1341(18) no .
H(4) O(11) 2.894(2) no .
H(4) O(12) 2.219(2) no .
H(4) O(13) 2.190(3) no .
H(4) C(40) 3.302(4) no .
H(4) C(41) 2.945(4) no .
H(4) C(42) 2.804(3) no .
H(4) C(43) 3.129(3) no .
H(4) C(44) 3.525(3) no .
H(4) H(46) 3.58172(16) no .
H(4) H(47) 3.34955(16) no .
H(4) H(49) 2.82591(17) no .
H(4) H(52) 3.17118(14) no .
H(5) H(13) 3.01115(19) no 1_455
H(5) O(7) 3.5459(19) no .
H(5) O(8) 2.8812(17) no .
H(5) O(10) 2.178(3) no .
H(5) O(11) 2.2288(19) no .
H(5) O(12) 3.071(3) no .
H(5) O(13) 3.565(3) no .
H(5) C(35) 3.435(3) no .
H(5) C(36) 2.891(3) no .
H(5) C(37) 2.968(3) no .
H(5) C(38) 2.758(4) no .
H(5) C(43) 3.595(3) no .
H(5) C(44) 3.352(3) no .
H(5) H(38) 2.76504(16) no .
H(5) H(39) 3.36423(15) no .
H(5) H(41) 2.73933(10) no .
H(6) H(13) 3.02639(16) no 1_455
H(6) H(16) 2.9952(2) no 1_455
H(6) O(7) 2.091(2) no .
H(6) O(8) 2.2175(18) no .
H(6) O(10) 3.142(3) no .
H(6) O(12) 3.577(2) no .
H(6) O(13) 2.785(3) no .
H(6) C(32) 3.012(3) no .
H(6) C(33) 3.062(3) no .
H(6) C(35) 3.333(3) no .
H(6) C(36) 3.381(4) no .
H(6) C(39) 3.098(4) no .
H(6) C(40) 3.330(4) no .
H(6) H(38) 3.17960(16) no .
H(6) H(44) 3.33416(14) no .
H(6) H(46) 3.53871(15) no .
H(55) S(6) 3.0393(9) no 2_656
H(55) S(8) 3.4151(8) no 1_554
H(55) O(7) 2.697(3) no .
H(55) O(8) 3.1386(19) no .
H(55) C(32) 3.246(3) no .
H(55) C(33) 3.497(3) no .
H(55) C(39) 3.364(4) no .
H(55) H(38) 3.58304(15) no .
H(55) H(44) 2.98423(12) no .
H(56) S(8) 3.2660(8) no 1_554
H(56) S(20) 3.5383(7) no 2_666
H(56) O(7) 2.9550(19) no .
H(56) O(13) 2.942(3) no .
H(56) C(39) 2.997(4) no .
H(56) C(40) 3.501(4) no .
H(56) H(44) 2.40183(12) no .
H(57) S(5) 3.1025(9) no 2_656
H(57) O(8) 3.5012(19) no .
H(57) O(10) 3.269(2) no .
H(57) C(36) 3.155(3) no .
H(57) C(38) 3.464(4) no .
H(57) H(38) 2.36166(13) no .
H(57) H(41) 2.82048(12) no .
H(58) S(13) 2.8077(10) no 1_655
H(58) O(11) 2.750(2) no .
H(58) O(12) 3.418(3) no .
H(58) C(43) 3.183(4) no .
H(58) C(44) 3.470(4) no .
H(58) H(41) 3.29872(18) no .
H(58) H(49) 3.45715(16) no .
H(58) H(52) 2.50801(10) no .
H(59) S(11) 3.0160(7) no 2_666
H(59) S(20) 3.3568(8) no 2_666
H(59) O(12) 3.209(3) no .
H(59) O(13) 3.332(2) no .
H(59) C(42) 3.182(4) no .
H(59) C(43) 3.454(3) no .
H(59) H(49) 2.45882(12) no .
H(59) H(52) 2.82339(12) no .
H(60) S(11) 3.0381(9) no 2_666
H(60) S(13) 3.2924(8) no 1_655
H(60) O(1) 3.3903(18) no .
H(60) O(6) 2.826(3) no .
H(60) C(13) 3.531(3) no .
H(60) C(14) 3.223(3) no .
H(60) C(19) 3.459(4) no .
H(60) H(11) 3.05150(13) no .
H(61) S(13) 3.1772(8) no 1_655
H(61) O(5) 3.060(3) no .
H(61) O(6) 3.0936(19) no .
H(61) C(19) 3.136(4) no .
H(61) H(11) 2.52433(13) no .
H(62) S(11) 3.5036(8) no 2_666
H(62) S(20) 2.9807(9) no 2_666
H(62) O(2) 2.700(2) no .
H(62) O(3) 3.538(2) no .
H(62) C(26) 3.323(3) no .
H(62) H(26) 2.96897(13) no .
H(63) S(5) 3.1204(8) no 2_656
H(63) S(6) 3.0613(7) no 2_656
H(63) O(4) 3.290(3) no .
H(63) O(5) 3.356(2) no .
H(63) C(22) 3.225(4) no .
H(63) C(23) 3.546(3) no .
H(63) H(18) 2.48800(12) no .
H(63) H(19) 2.91661(12) no .
H(64) S(8) 2.7930(9) no 1_554
H(64) O(3) 2.7281(19) no .
H(64) O(4) 3.399(3) no .
H(64) C(23) 3.166(4) no .
H(64) C(24) 3.456(3) no .
H(64) H(18) 3.38657(16) no .
H(64) H(19) 2.49301(10) no .
H(64) H(26) 3.35847(18) no .

loop_
_geom_hbond_atom_site_label_D
_geom_hbond_atom_site_label_H
_geom_hbond_atom_site_label_A
_geom_hbond_distance_DA
_geom_hbond_distance_DH
_geom_hbond_distance_HA
_geom_hbond_angle_DHA
_geom_hbond_publ_flag
N(1) H(1) O(1) 2.903(3) 0.910 2.072(2) 151.27(15) no
N(1) H(1) O(2) 2.880(4) 0.910 2.247(2) 126.32(16) no
N(1) H(2) O(3) 2.889(3) 0.909 2.114(2) 142.52(17) no
N(1) H(2) O(4) 3.001(3) 0.909 2.275(2) 136.60(17) no
N(1) H(3) O(5) 2.868(4) 0.911 2.045(3) 149.66(14) no
N(1) H(3) O(6) 2.882(3) 0.911 2.246(3) 126.43(14) no
N(2) H(4) O(12) 3.017(4) 0.911 2.219(3) 145.85(15) no
N(2) H(4) O(13) 2.859(4) 0.911 2.190(3) 129.65(15) no
N(2) H(5) O(10) 2.992(3) 0.911 2.178(3) 148.48(15) no
N(2) H(5) O(11) 2.914(3) 0.911 2.229(3) 131.55(14) no
N(2) H(6) O(7) 2.932(3) 0.909 2.091(2) 153.42(15) no
N(2) H(6) O(8) 2.907(3) 0.909 2.217(2) 132.18(16) no

loop_
_geom_torsion_atom_site_label_1
_geom_torsion_atom_site_label_2
_geom_torsion_atom_site_label_3
_geom_torsion_atom_site_label_4
_geom_torsion
_geom_torsion_publ_flag
S(1) Ni(1) S(5) C(3) 2.06(5) no
S(5) Ni(1) S(1) C(1) -1.64(5) no
S(1) Ni(1) S(10) C(6) -170.99(5) no
S(10) Ni(1) S(1) C(1) -179.23(5) no
S(5) Ni(1) S(6) C(4) 179.21(5) no
S(6) Ni(1) S(5) C(3) -172.30(5) no
S(6) Ni(1) S(10) C(6) 3.34(5) no
S(10) Ni(1) S(6) C(4) -3.09(5) no
Ni(1) S(1) C(1) S(2) 179.76(18) no
Ni(1) S(1) C(1) C(3) 0.7(3) no
C(1) S(2) C(2) S(3) 179.4(3) no
C(1) S(2) C(2) S(4) 0.2(3) no
C(2) S(2) C(1) S(1) 179.9(3) no
C(2) S(2) C(1) C(3) -1.0(3) no
C(2) S(4) C(3) S(5) 178.3(3) no
C(2) S(4) C(3) C(1) -1.2(3) no
C(3) S(4) C(2) S(2) 0.4(3) no
C(3) S(4) C(2) S(3) -178.8(3) no
Ni(1) S(5) C(3) S(4) 178.26(18) no
Ni(1) S(5) C(3) C(1) -2.2(3) no
Ni(1) S(6) C(4) S(7) -177.02(17) no
Ni(1) S(6) C(4) C(6) 2.2(3) no
C(4) S(7) C(5) S(8) -177.6(3) no
C(4) S(7) C(5) S(9) 1.4(3) no
C(5) S(7) C(4) S(6) 178.1(3) no
C(5) S(7) C(4) C(6) -1.1(3) no
C(5) S(9) C(6) S(10) -178.9(3) no
C(5) S(9) C(6) C(4) 0.5(3) no
C(6) S(9) C(5) S(7) -1.2(3) no
C(6) S(9) C(5) S(8) 177.8(3) no
Ni(1) S(10) C(6) S(9) 176.33(18) no
Ni(1) S(10) C(6) C(4) -3.0(3) no
S(1) C(1) C(3) S(4) -179.38(19) no
S(1) C(1) C(3) S(5) 1.1(5) no
S(2) C(1) C(3) S(4) 1.5(4) no
S(2) C(1) C(3) S(5) -177.99(19) no
S(6) C(4) C(6) S(9) -178.78(18) no
S(6) C(4) C(6) S(10) 0.6(5) no
S(7) C(4) C(6) S(9) 0.5(4) no
S(7) C(4) C(6) S(10) 179.82(18) no
S(11) Ni(2) S(15) C(9) -0.63(5) no
S(15) Ni(2) S(11) C(7) 0.22(5) no
S(11) Ni(2) S(20) C(12) 177.12(5) no
S(20) Ni(2) S(11) C(7) 177.43(5) no
S(15) Ni(2) S(16) C(10) 176.98(5) no
S(16) Ni(2) S(15) C(9) 177.40(5) no
S(16) Ni(2) S(20) C(12) -0.99(5) no
S(20) Ni(2) S(16) C(10) -0.17(5) no
Ni(2) S(11) C(7) S(12) -179.46(18) no
Ni(2) S(11) C(7) C(9) 0.4(3) no
C(7) S(12) C(8) S(13) 177.3(3) no
C(7) S(12) C(8) S(14) -1.1(3) no
C(8) S(12) C(7) S(11) -178.7(3) no
C(8) S(12) C(7) C(9) 1.4(3) no
C(8) S(14) C(9) S(15) -179.7(3) no
C(8) S(14) C(9) C(7) 0.4(3) no
C(9) S(14) C(8) S(12) 0.6(3) no
C(9) S(14) C(8) S(13) -177.8(3) no
Ni(2) S(15) C(9) S(14) -178.86(18) no
Ni(2) S(15) C(9) C(7) 1.1(3) no
Ni(2) S(16) C(10) S(17) -177.50(18) no
Ni(2) S(16) C(10) C(12) 1.8(3) no
C(10) S(17) C(11) S(18) -179.7(3) no
C(10) S(17) C(11) S(19) -0.4(3) no
C(11) S(17) C(10) S(16) -178.8(3) no
C(11) S(17) C(10) C(12) 1.8(3) no
C(11) S(19) C(12) S(20) -176.9(3) no
C(11) S(19) C(12) C(10) 2.0(3) no
C(12) S(19) C(11) S(17) -0.7(3) no
C(12) S(19) C(11) S(18) 178.5(3) no
Ni(2) S(20) C(12) S(19) -178.74(18) no
Ni(2) S(20) C(12) C(10) 2.4(3) no
S(11) C(7) C(9) S(14) 178.87(19) no
S(11) C(7) C(9) S(15) -1.1(5) no
S(12) C(7) C(9) S(14) -1.2(4) no
S(12) C(7) C(9) S(15) 178.81(19) no
S(16) C(10) C(12) S(19) 178.06(18) no
S(16) C(10) C(12) S(20) -3.0(4) no
S(17) C(10) C(12) S(19) -2.6(4) no
S(17) C(10) C(12) S(20) 176.32(18) no
C(13) O(1) C(28) C(27) 172.4(3) no
C(28) O(1) C(13) C(14) -177.6(3) no
C(28) O(1) C(13) C(18) 1.4(4) no
C(26) O(2) C(27) C(28) 162.4(3) no
C(27) O(2) C(26) C(25) 67.8(3) no
C(24) O(3) C(25) C(26) 175.89(19) no
C(25) O(3) C(24) C(23) -175.1(2) no
C(22) O(4) C(23) C(24) 179.4(2) no
C(23) O(4) C(22) C(21) 177.4(3) no
C(20) O(5) C(21) C(22) -170.45(18) no
C(21) O(5) C(20) C(19) -179.26(18) no
C(14) O(6) C(19) C(20) -146.9(3) no
C(19) O(6) C(14) C(13) 176.9(3) no
C(19) O(6) C(14) C(15) -2.0(4) no
O(1) C(13) C(14) O(6) 2.7(4) no
O(1) C(13) C(14) C(15) -178.3(3) no
O(1) C(13) C(18) C(17) -178.8(3) no
C(14) C(13) C(18) C(17) 0.2(5) no
C(18) C(13) C(14) O(6) -176.4(3) no
C(18) C(13) C(14) C(15) 2.6(5) no
O(6) C(14) C(15) C(16) 176.0(3) no
C(13) C(14) C(15) C(16) -2.9(5) no
C(14) C(15) C(16) C(17) 0.5(5) no
C(15) C(16) C(17) C(18) 2.3(6) no
C(16) C(17) C(18) C(13) -2.6(5) no
O(6) C(19) C(20) O(5) -61.0(3) no
O(5) C(21) C(22) O(4) 63.7(3) no
O(4) C(23) C(24) O(3) -63.2(3) no
O(3) C(25) C(26) O(2) 55.8(3) no
O(2) C(27) C(28) O(1) 66.8(4) no
C(32) O(7) C(39) C(40) 138.4(3) no
C(39) O(7) C(32) C(31) -0.8(4) no
C(39) O(7) C(32) C(33) -179.1(3) no
C(33) O(8) C(35) C(36) 164.8(3) no
C(35) O(8) C(33) C(32) -177.0(3) no
C(35) O(8) C(33) C(34) 4.5(4) no
C(36) O(10) C(38) C(37) 173.7(2) no
C(38) O(10) C(36) C(35) 174.8(2) no
C(37) O(11) C(44) C(43) 177.5(2) no
C(44) O(11) C(37) C(38) 178.2(2) no
C(42) O(12) C(43) C(44) 178.6(3) no
C(43) O(12) C(42) C(41) -177.5(3) no
C(40) O(13) C(41) C(42) 173.94(18) no
C(41) O(13) C(40) C(39) 176.69(18) no
C(30) C(29) C(34) C(33) 0.3(5) no
C(34) C(29) C(30) C(31) -2.7(6) no
C(29) C(30) C(31) C(32) 1.0(5) no
C(30) C(31) C(32) O(7) -175.2(3) no
C(30) C(31) C(32) C(33) 3.0(5) no
O(7) C(32) C(33) O(8) -5.6(4) no
O(7) C(32) C(33) C(34) 173.1(3) no
C(31) C(32) C(33) O(8) 176.1(3) no
C(31) C(32) C(33) C(34) -5.3(5) no
O(8) C(33) C(34) C(29) -177.8(3) no
C(32) C(33) C(34) C(29) 3.7(5) no
O(8) C(35) C(36) O(10) 64.9(3) no
O(11) C(37) C(38) O(10) -67.3(3) no
O(7) C(39) C(40) O(13) 61.2(3) no
O(13) C(41) C(42) O(12) -64.3(3) no
O(12) C(43) C(44) O(11) 62.0(4) no
C(46) C(45) C(50) C(49) -56.5(3) no
C(50) C(45) C(46) N(2) 178.8(2) no
C(50) C(45) C(46) C(47) 56.3(3) no
N(2) C(46) C(47) C(48) -179.03(19) no
C(45) C(46) C(47) C(48) -56.8(4) no
C(46) C(47) C(48) C(49) 56.8(3) no
C(47) C(48) C(49) N(1) -179.4(2) no
C(47) C(48) C(49) C(50) -57.9(3) no
N(1) C(49) C(50) C(45) -179.72(19) no
C(48) C(49) C(50) C(45) 58.2(4) no
